data_7102842
loop_
_publ_author_name
'Tatsumi, Yasuki'
'Murahashi, Tetsuro'
'Okada, Mitsue'
'Ogoshi, Sensuke'
'Kurosawa, Hideo'

_publ_section_title
;
 A stable zerovalent palladium chain enveloped by a pi-electron sheath
 of conjugated polyene ligands.
;
_journal_issue 4
_journal_name_full 'Chemical communications (Cambridge, England)'
_journal_page_first 477
_journal_page_last 479
_journal_paper_doi 10.1039/b714530f
_journal_year 2008
_chemical_formula_moiety 'C78 H111 N O Pd4 '
_chemical_formula_sum 'C78 H111 N O Pd4'
_chemical_formula_weight 1504.34
_space_group_IT_number 2
_symmetry_cell_setting triclinic
_symmetry_Int_Tables_number 2
_symmetry_space_group_name_Hall '-P 1'
_symmetry_space_group_name_H-M 'P -1'
_cell_angle_alpha 71.3570(8)
_cell_angle_beta 83.1230(9)
_cell_angle_gamma 71.5490(9)
_cell_formula_units_Z 2
_cell_length_a 13.8260(5)
_cell_length_b 15.3256(5)
_cell_length_c 18.6303(5)
_cell_measurement_reflns_used 17865
_cell_measurement_temperature 123.1
_cell_measurement_theta_max 30.5
_cell_measurement_theta_min 3.0
_cell_volume 3547.44(19)
_computing_cell_refinement PROCESS-AUTO
_computing_data_collection PROCESS-AUTO
_computing_data_reduction CrystalStructure
_computing_publication_material 'CrystalStructure 3.8'
_computing_structure_refinement SHELXL
_computing_structure_solution 'DIRDIF99 (PATTY)'
_diffrn_detector_area_resol_mean 10.00
_diffrn_measured_fraction_theta_full 0.987
_diffrn_measured_fraction_theta_max 0.987
_diffrn_measurement_device_type 'Rigaku RAXIS-RAPID'
_diffrn_measurement_method \w
_diffrn_radiation_type 'Mo K\a'
_diffrn_radiation_wavelength 0.71075
_diffrn_reflns_av_R_equivalents 0.072
_diffrn_reflns_limit_h_max 19
_diffrn_reflns_limit_h_min -19
_diffrn_reflns_limit_k_max 21
_diffrn_reflns_limit_k_min -21
_diffrn_reflns_limit_l_max 26
_diffrn_reflns_limit_l_min -26
_diffrn_reflns_number 44531
_diffrn_reflns_theta_full 30.51
_diffrn_reflns_theta_max 30.51
_exptl_absorpt_coefficient_mu 1.041
_exptl_absorpt_correction_type none
_exptl_crystal_colour orange
_exptl_crystal_density_diffrn 1.408
_exptl_crystal_density_method 'not measured'
_exptl_crystal_description block
_exptl_crystal_F_000 1556.00
_exptl_crystal_size_max 0.24
_exptl_crystal_size_mid 0.22
_exptl_crystal_size_min 0.14
_refine_diff_density_max 6.57
_refine_diff_density_min -1.19
_refine_ls_extinction_method none
_refine_ls_goodness_of_fit_ref 1.030
_refine_ls_hydrogen_treatment refall
_refine_ls_number_parameters 797
_refine_ls_number_reflns 21391
_refine_ls_R_factor_gt 0.0987
_refine_ls_shift/su_max 0.0950
_refine_ls_structure_factor_coef Fsqd
_refine_ls_weighting_details 'w = 1/[\s^2^(Fo^2^)+(0.1579P)^2^+6.8864P] where P=(Fo^2^+2Fc^2^)/3'
_refine_ls_weighting_scheme calc
_refine_ls_wR_factor_ref 0.3055
_reflns_number_gt 11296
_reflns_number_total 21391
_reflns_threshold_expression F^2^>2.0\s(F^2^)
_cod_data_source_file b714530f.txt
_cod_data_source_block '_neutral061212-5'
_cod_original_formula_sum 'C78 H111 N O Pd4 '
_cod_database_code 7102842

loop_
_symmetry_equiv_pos_site_id
_symmetry_equiv_pos_as_xyz
1 +X,+Y,+Z
2 -X,-Y,-Z

loop_
_atom_site_label
_atom_site_type_symbol
_atom_site_fract_x
_atom_site_fract_y
_atom_site_fract_z
_atom_site_U_iso_or_equiv
_atom_site_adp_type
_atom_site_occupancy
_atom_site_symmetry_multiplicity
_atom_site_calc_flag
_atom_site_refinement_flags
_atom_site_disorder_assembly
_atom_site_disorder_group
Pd(1) Pd 0.44216(4) 0.06063(4) -0.13236(3) 0.03388(15) Uani 1.00 1 d . . .
Pd(2) Pd 0.31892(4) 0.15928(4) -0.04806(3) 0.03470(15) Uani 1.00 1 d . . .
Pd(3) Pd 0.19038(4) 0.26436(4) 0.02770(3) 0.03348(14) Uani 1.00 1 d . . .
Pd(4) Pd 0.06932(4) 0.37648(4) 0.10643(3) 0.03122(14) Uani 1.00 1 d . . .
O(1) O 0.7168(14) 0.3402(13) 0.0445(9) 0.193(6) Uani 1.00 1 d . . .
N(1) N 0.1344(19) 0.8274(18) 0.0454(15) 0.219(10) Uiso 1.00 1 d . . .
C(1) C 0.4814(6) -0.0989(5) -0.1450(4) 0.0414(18) Uani 1.00 1 d . . .
C(2) C 0.3786(6) -0.0668(6) -0.1173(5) 0.048(2) Uani 1.00 1 d . . .
C(3) C 0.3625(6) -0.0324(5) -0.0517(4) 0.0384(17) Uani 1.00 1 d . . .
C(4) C 0.2678(6) 0.0316(6) -0.0374(5) 0.0421(18) Uani 1.00 1 d . . .
C(5) C 0.2401(6) 0.0609(5) 0.0291(4) 0.0406(17) Uani 1.00 1 d . . .
C(6) C 0.1447(6) 0.1348(6) 0.0341(4) 0.0390(17) Uani 1.00 1 d . . .
C(7) C 0.1101(5) 0.1638(5) 0.0985(4) 0.0374(16) Uani 1.00 1 d . . .
C(8) C 0.0220(6) 0.2438(6) 0.1012(4) 0.0387(17) Uani 1.00 1 d . . .
C(9) C -0.0051(5) 0.2723(5) 0.1676(4) 0.0355(15) Uani 1.00 1 d . . .
C(10) C -0.0741(5) 0.3594(5) 0.1727(4) 0.0347(15) Uani 1.00 1 d . . .
C(11) C 0.1081(5) 0.5108(5) 0.0721(4) 0.0344(15) Uani 1.00 1 d . . .
C(12) C 0.1901(5) 0.4379(5) 0.0540(3) 0.0285(13) Uani 1.00 1 d . . .
C(13) C 0.2086(6) 0.4104(5) -0.0135(4) 0.0372(16) Uani 1.00 1 d . . .
C(14) C 0.3014(6) 0.3402(5) -0.0260(4) 0.0387(17) Uani 1.00 1 d . . .
C(15) C 0.3269(6) 0.3086(5) -0.0927(4) 0.0377(16) Uani 1.00 1 d . . .
C(16) C 0.4203(6) 0.2425(5) -0.1053(4) 0.0364(16) Uani 1.00 1 d . . .
C(17) C 0.4427(6) 0.2135(5) -0.1740(4) 0.0376(16) Uani 1.00 1 d P . .
C(18) C 0.5355(6) 0.1557(5) -0.1938(4) 0.0369(16) Uani 1.00 1 d . . .
C(19) C 0.2954(5) -0.0599(5) -0.1591(4) 0.0385(17) Uani 1.00 1 d . . .
C(20) C 0.3123(6) -0.0866(5) -0.2249(4) 0.0402(17) Uani 1.00 1 d . . .
C(21) C 0.2235(7) -0.0865(6) -0.2687(5) 0.049(2) Uani 1.00 1 d . . .
C(22) C 0.2164(8) -0.0131(8) -0.3454(5) 0.066(2) Uani 1.00 1 d . . .
C(23) C 0.2438(10) -0.1893(8) -0.2769(7) 0.081(3) Uani 1.00 1 d . . .
C(24) C 0.1207(7) -0.0584(8) -0.2292(6) 0.066(2) Uani 1.00 1 d . . .
C(25) C 0.4127(6) -0.1149(6) -0.2516(5) 0.047(2) Uani 1.00 1 d . . .
C(26) C 0.4978(6) -0.1210(5) -0.2135(4) 0.0418(18) Uani 1.00 1 d . . .
C(27) C 0.6047(6) -0.1588(6) -0.2437(5) 0.0459(19) Uani 1.00 1 d . . .
C(28) C 0.6134(7) -0.0974(6) -0.3270(5) 0.053(2) Uani 1.00 1 d . . .
C(29) C 0.6271(7) -0.2642(6) -0.2384(6) 0.061(2) Uani 1.00 1 d . . .
C(30) C 0.6859(6) -0.1521(8) -0.1996(5) 0.059(2) Uani 1.00 1 d . . .
C(31) C -0.0948(5) 0.3765(5) 0.2484(4) 0.0359(16) Uani 1.00 1 d . . .
C(32) C -0.1944(5) 0.4102(5) 0.2760(4) 0.0340(15) Uani 1.00 1 d . . .
C(33) C -0.2125(5) 0.4170(5) 0.3501(4) 0.0372(16) Uani 1.00 1 d . . .
C(34) C -0.3217(6) 0.4491(6) 0.3779(5) 0.047(2) Uani 1.00 1 d . . .
C(35) C -0.3756(6) 0.5521(6) 0.3279(5) 0.051(2) Uani 1.00 1 d . . .
C(36) C -0.3798(6) 0.3793(7) 0.3732(6) 0.066(2) Uani 1.00 1 d . . .
C(37) C -0.3284(7) 0.4501(9) 0.4607(5) 0.073(3) Uani 1.00 1 d . . .
C(38) C -0.1286(5) 0.3895(5) 0.3958(4) 0.0382(16) Uani 1.00 1 d . . .
C(39) C -0.0290(5) 0.3589(5) 0.3690(4) 0.0364(16) Uani 1.00 1 d . . .
C(40) C 0.0613(5) 0.3303(6) 0.4206(4) 0.0410(17) Uani 1.00 1 d . . .
C(41) C 0.1642(7) 0.3166(12) 0.3781(6) 0.101(5) Uani 1.00 1 d . . .
C(42) C 0.0594(10) 0.2404(11) 0.4852(8) 0.114(6) Uani 1.00 1 d P . .
C(43) C 0.0547(9) 0.4173(10) 0.4504(8) 0.093(4) Uani 1.00 1 d . . .
C(44) C -0.0129(5) 0.3549(5) 0.2948(4) 0.0358(15) Uani 1.00 1 d . . .
C(45) C 0.1120(5) 0.5525(4) 0.1322(3) 0.0283(13) Uani 1.00 1 d . . .
C(46) C 0.0232(5) 0.6036(5) 0.1620(3) 0.0291(14) Uani 1.00 1 d . . .
C(47) C 0.0230(5) 0.6445(5) 0.2193(4) 0.0348(15) Uani 1.00 1 d . . .
C(48) C -0.0763(5) 0.7002(5) 0.2510(4) 0.0383(17) Uani 1.00 1 d . . .
C(49) C -0.1311(9) 0.7866(8) 0.1860(7) 0.033(2) Uani 0.60 1 d P . .
C(49') C -0.070(3) 0.799(2) 0.242(5) 0.25(4) Uani 0.40 1 d P . .
C(50) C -0.1409(12) 0.6340(13) 0.2855(7) 0.035(3) Uani 0.60 1 d P . .
C(50') C -0.164(2) 0.675(4) 0.237(4) 0.20(3) Uani 0.40 1 d P . .
C(51) C -0.0570(10) 0.7397(11) 0.3132(9) 0.043(3) Uani 0.60 1 d P . .
C(51') C -0.077(2) 0.640(3) 0.3359(16) 0.16(2) Uani 0.40 1 d P . .
C(52) C 0.1180(5) 0.6325(5) 0.2462(4) 0.0391(17) Uani 1.00 1 d . . .
C(53) C 0.2096(5) 0.5825(5) 0.2192(4) 0.0351(16) Uani 1.00 1 d . . .
C(54) C 0.3099(6) 0.5737(6) 0.2510(5) 0.045(2) Uani 1.00 1 d . . .
C(55) C 0.3210(9) 0.6737(9) 0.2380(10) 0.114(6) Uani 1.00 1 d . . .
C(56) C 0.4046(7) 0.5209(8) 0.2106(6) 0.070(3) Uani 1.00 1 d . . .
C(57) C 0.3131(8) 0.5205(13) 0.3346(7) 0.114(6) Uani 1.00 1 d . . .
C(58) C 0.2054(5) 0.5443(5) 0.1612(4) 0.0335(15) Uani 1.00 1 d . . .
C(59) C 0.5660(5) 0.1494(5) -0.2712(4) 0.0338(15) Uani 1.00 1 d . . .
C(60) C 0.6695(6) 0.1227(5) -0.2919(4) 0.0375(16) Uani 1.00 1 d . . .
C(61) C 0.7011(5) 0.1198(5) -0.3650(4) 0.0367(16) Uani 1.00 1 d . . .
C(62) C 0.8154(6) 0.0892(7) -0.3855(4) 0.048(2) Uani 1.00 1 d . . .
C(63) C 0.8684(7) 0.1515(9) -0.3637(7) 0.074(3) Uani 1.00 1 d . . .
C(64) C 0.8359(7) 0.1002(10) -0.4701(5) 0.079(3) Uani 1.00 1 d . . .
C(65) C 0.8618(6) -0.0157(7) -0.3404(6) 0.061(2) Uani 1.00 1 d . . .
C(66) C 0.6253(5) 0.1443(5) -0.4177(4) 0.0396(17) Uani 1.00 1 d . . .
C(67) C 0.5223(5) 0.1711(5) -0.3985(4) 0.0359(15) Uani 1.00 1 d . . .
C(68) C 0.4404(6) 0.1922(6) -0.4562(4) 0.0440(19) Uani 1.00 1 d . . .
C(69) C 0.3792(11) 0.3059(9) -0.4740(8) 0.046(3) Uani 0.60 1 d P . .
C(69') C 0.3284(19) 0.214(3) -0.4179(15) 0.103(15) Uani 0.40 1 d P . .
C(70) C 0.4885(10) 0.1878(12) -0.5380(7) 0.043(3) Uani 0.60 1 d P . .
C(70') C 0.4520(19) 0.261(2) -0.5248(12) 0.067(8) Uani 0.40 1 d P . .
C(71) C 0.3727(11) 0.1329(12) -0.4304(10) 0.050(3) Uani 0.60 1 d P . .
C(71') C 0.440(2) 0.091(2) -0.4616(19) 0.090(11) Uani 0.40 1 d P . .
C(72) C 0.4942(6) 0.1724(5) -0.3254(4) 0.0355(15) Uani 1.00 1 d . . .
C(73) C 0.6639(13) 0.3171(17) -0.0044(10) 0.142(8) Uani 1.00 1 d . . .
C(74) C 0.5631(12) 0.3413(12) 0.0131(10) 0.112(5) Uani 1.00 1 d . . .
C(75) C 0.5442(17) 0.3709(11) 0.0818(8) 0.133(7) Uani 1.00 1 d . . .
C(76) C 0.6303(16) 0.4120(14) 0.0924(12) 0.141(7) Uani 1.00 1 d . . .
C(77) C 0.146(2) 0.854(2) 0.0981(17) 0.209(12) Uiso 1.00 1 d . . .
C(78) C 0.119(4) 0.913(3) 0.156(2) 0.49(3) Uiso 1.00 1 d . . .
H(1) H 0.5375 -0.1050 -0.1169 0.050 Uiso 1.00 1 c R . .
H(2) H 0.4165 -0.0531 -0.0174 0.046 Uiso 1.00 1 c R . .
H(3) H 0.2184 0.0572 -0.0760 0.050 Uiso 1.00 1 c R . .
H(4) H 0.2844 0.0320 0.0709 0.049 Uiso 1.00 1 c R . .
H(5) H 0.1034 0.1651 -0.0095 0.047 Uiso 1.00 1 c R . .
H(6) H 0.1471 0.1284 0.1437 0.045 Uiso 1.00 1 c R . .
H(7) H -0.0187 0.2780 0.0576 0.046 Uiso 1.00 1 c R . .
H(8) H 0.0266 0.2282 0.2131 0.043 Uiso 1.00 1 c R . .
H(9) H -0.1072 0.4068 0.1289 0.042 Uiso 1.00 1 c R . .
H(10) H 0.0474 0.5340 0.0440 0.041 Uiso 1.00 1 c R . .
H(11) H 0.2396 0.4025 0.0922 0.034 Uiso 1.00 1 c R . .
H(12) H 0.1583 0.4391 -0.0514 0.045 Uiso 1.00 1 c R . .
H(13) H 0.3500 0.3122 0.0132 0.046 Uiso 1.00 1 c R . .
H(14) H 0.2774 0.3342 -0.1311 0.045 Uiso 1.00 1 c R . .
H(15) H 0.4704 0.2158 -0.0673 0.044 Uiso 1.00 1 c R . .
H(16) H 0.3889 0.2362 -0.2089 0.045 Uiso 1.00 1 c R . .
H(17) H 0.5827 0.1174 -0.1545 0.044 Uiso 1.00 1 c R . .
H(18) H 0.2276 -0.0366 -0.1416 0.046 Uiso 1.00 1 c R . .
H(19) H 0.2843 -0.0065 -0.3625 0.079 Uiso 1.00 1 c R . .
H(20) H 0.1898 -0.0340 -0.3815 0.079 Uiso 1.00 1 c R . .
H(21) H 0.1704 0.0492 -0.3423 0.079 Uiso 1.00 1 c R . .
H(22) H 0.2829 -0.1933 -0.3238 0.097 Uiso 1.00 1 c R . .
H(23) H 0.2827 -0.2377 -0.2335 0.097 Uiso 1.00 1 c R . .
H(24) H 0.1786 -0.2012 -0.2784 0.097 Uiso 1.00 1 c R . .
H(25) H 0.0672 -0.0264 -0.2671 0.079 Uiso 1.00 1 c R . .
H(26) H 0.1071 -0.1164 -0.1939 0.079 Uiso 1.00 1 c R . .
H(27) H 0.1217 -0.0144 -0.2013 0.079 Uiso 1.00 1 c R . .
H(28) H 0.4242 -0.1308 -0.2978 0.057 Uiso 1.00 1 c R . .
H(29) H 0.5698 -0.0311 -0.3337 0.063 Uiso 1.00 1 c R . .
H(30) H 0.6844 -0.0974 -0.3390 0.063 Uiso 1.00 1 c R . .
H(31) H 0.5916 -0.1248 -0.3608 0.063 Uiso 1.00 1 c R . .
H(32) H 0.6725 -0.2781 -0.2806 0.074 Uiso 1.00 1 c R . .
H(33) H 0.6601 -0.3048 -0.1903 0.074 Uiso 1.00 1 c R . .
H(34) H 0.5632 -0.2778 -0.2410 0.074 Uiso 1.00 1 c R . .
H(35) H 0.6981 -0.0892 -0.2219 0.071 Uiso 1.00 1 c R . .
H(36) H 0.7492 -0.2034 -0.2016 0.071 Uiso 1.00 1 c R . .
H(37) H 0.6629 -0.1594 -0.1467 0.071 Uiso 1.00 1 c R . .
H(38) H -0.2505 0.4288 0.2439 0.041 Uiso 1.00 1 c R . .
H(39) H -0.3664 0.5994 0.3494 0.061 Uiso 1.00 1 c R . .
H(40) H -0.3459 0.5619 0.2765 0.061 Uiso 1.00 1 c R . .
H(41) H -0.4485 0.5601 0.3261 0.061 Uiso 1.00 1 c R . .
H(42) H -0.4328 0.3766 0.4132 0.080 Uiso 1.00 1 c R . .
H(43) H -0.4114 0.4025 0.3236 0.080 Uiso 1.00 1 c R . .
H(44) H -0.3318 0.3147 0.3800 0.080 Uiso 1.00 1 c R . .
H(45) H -0.2689 0.4651 0.4717 0.088 Uiso 1.00 1 c R . .
H(46) H -0.3908 0.4991 0.4687 0.088 Uiso 1.00 1 c R . .
H(47) H -0.3298 0.3867 0.4946 0.088 Uiso 1.00 1 c R . .
H(48) H -0.1397 0.3916 0.4466 0.046 Uiso 1.00 1 c R . .
H(49) H 0.2104 0.3361 0.4016 0.122 Uiso 1.00 1 c R . .
H(50) H 0.1543 0.3564 0.3251 0.122 Uiso 1.00 1 c R . .
H(51) H 0.1938 0.2487 0.3804 0.122 Uiso 1.00 1 c R . .
H(52) H 0.1293 0.2026 0.5010 0.137 Uiso 1.00 1 c R . .
H(53) H 0.0280 0.2015 0.4682 0.137 Uiso 1.00 1 c R . .
H(54) H 0.0197 0.2589 0.5280 0.137 Uiso 1.00 1 c R . .
H(55) H 0.0850 0.3926 0.5006 0.112 Uiso 1.00 1 c R . .
H(56) H 0.0918 0.4590 0.4153 0.112 Uiso 1.00 1 c R . .
H(57) H -0.0170 0.4544 0.4539 0.112 Uiso 1.00 1 c R . .
H(58) H 0.0549 0.3373 0.2754 0.043 Uiso 1.00 1 c R . .
H(59) H -0.0403 0.6112 0.1424 0.035 Uiso 1.00 1 c R . .
H(60) H 0.1199 0.6600 0.2848 0.047 Uiso 1.00 1 c R . .
H(61) H 0.2533 0.7201 0.2382 0.137 Uiso 1.00 1 c R . .
H(62) H 0.3553 0.6934 0.1890 0.137 Uiso 1.00 1 c R . .
H(63) H 0.3614 0.6719 0.2786 0.137 Uiso 1.00 1 c R . .
H(64) H 0.3883 0.5325 0.1579 0.084 Uiso 1.00 1 c R . .
H(65) H 0.4234 0.4515 0.2369 0.084 Uiso 1.00 1 c R . .
H(66) H 0.4617 0.5454 0.2115 0.084 Uiso 1.00 1 c R . .
H(67) H 0.2844 0.5667 0.3633 0.137 Uiso 1.00 1 c R . .
H(68) H 0.3840 0.4852 0.3493 0.137 Uiso 1.00 1 c R . .
H(69) H 0.2731 0.4750 0.3456 0.137 Uiso 1.00 1 c R . .
H(70) H 0.2674 0.5117 0.1407 0.040 Uiso 1.00 1 c R . .
H(71) H 0.7194 0.1061 -0.2550 0.045 Uiso 1.00 1 c R . .
H(72) H 0.8327 0.1707 -0.3200 0.089 Uiso 1.00 1 c R . .
H(73) H 0.9394 0.1142 -0.3507 0.089 Uiso 1.00 1 c R . .
H(74) H 0.8670 0.2092 -0.4066 0.089 Uiso 1.00 1 c R . .
H(75) H 0.7812 0.1534 -0.4995 0.095 Uiso 1.00 1 c R . .
H(76) H 0.8386 0.0403 -0.4799 0.095 Uiso 1.00 1 c R . .
H(77) H 0.9013 0.1139 -0.4852 0.095 Uiso 1.00 1 c R . .
H(78) H 0.8862 -0.0188 -0.2920 0.073 Uiso 1.00 1 c R . .
H(79) H 0.9191 -0.0461 -0.3693 0.073 Uiso 1.00 1 c R . .
H(80) H 0.8101 -0.0497 -0.3307 0.073 Uiso 1.00 1 c R . .
H(81) H 0.6450 0.1425 -0.4679 0.048 Uiso 1.00 1 c R . .
H(82) H 0.4238 0.1895 -0.3117 0.043 Uiso 1.00 1 c R . .
H(83) H 0.6753 0.3527 -0.0578 0.171 Uiso 1.00 1 c R . .
H(84) H 0.6899 0.2472 0.0013 0.171 Uiso 1.00 1 c R . .
H(85) H 0.5256 0.3947 -0.0294 0.134 Uiso 1.00 1 c R . .
H(86) H 0.5375 0.2854 0.0208 0.134 Uiso 1.00 1 c R . .
H(87) H 0.4774 0.4208 0.0786 0.159 Uiso 1.00 1 c R . .
H(88) H 0.5417 0.3149 0.1262 0.159 Uiso 1.00 1 c R . .
H(89) H 0.6169 0.4818 0.0664 0.169 Uiso 1.00 1 c R . .
H(90) H 0.6475 0.3962 0.1461 0.169 Uiso 1.00 1 c R . .
H(91) H 0.1421 0.9706 0.1363 0.593 Uiso 1.00 1 c R . .
H(92) H 0.0448 0.9325 0.1652 0.593 Uiso 1.00 1 c R . .
H(93) H 0.1527 0.8730 0.2044 0.593 Uiso 1.00 1 c R . .

loop_
_atom_site_aniso_label
_atom_site_aniso_U_11
_atom_site_aniso_U_22
_atom_site_aniso_U_33
_atom_site_aniso_U_12
_atom_site_aniso_U_13
_atom_site_aniso_U_23
Pd(1) 0.0378(3) 0.0340(3) 0.0360(3) -0.0136(2) 0.0036(2) -0.0172(2)
Pd(2) 0.0412(3) 0.0335(3) 0.0364(3) -0.0155(2) 0.0056(2) -0.0178(2)
Pd(3) 0.0397(3) 0.0338(3) 0.0355(3) -0.0162(2) 0.0048(2) -0.0185(2)
Pd(4) 0.0337(2) 0.0341(3) 0.0333(3) -0.0142(2) 0.0018(2) -0.0168(2)
O(1) 0.210(18) 0.204(18) 0.172(15) -0.091(14) -0.030(13) -0.028(13)
C(1) 0.045(4) 0.036(4) 0.048(4) -0.014(3) -0.004(3) -0.015(3)
C(2) 0.046(4) 0.057(5) 0.052(5) -0.012(4) -0.004(3) -0.034(4)
C(3) 0.036(3) 0.039(4) 0.046(4) -0.016(3) -0.001(3) -0.016(3)
C(4) 0.044(4) 0.038(4) 0.055(4) -0.016(3) 0.004(3) -0.027(3)
C(5) 0.041(4) 0.040(4) 0.052(4) -0.025(3) 0.010(3) -0.020(3)
C(6) 0.037(3) 0.044(4) 0.050(4) -0.020(3) 0.005(3) -0.027(3)
C(7) 0.035(3) 0.041(4) 0.048(4) -0.018(3) 0.010(3) -0.027(3)
C(8) 0.038(3) 0.047(4) 0.039(4) -0.019(3) 0.005(3) -0.020(3)
C(9) 0.034(3) 0.036(3) 0.043(4) -0.018(3) 0.008(3) -0.016(3)
C(10) 0.037(3) 0.040(4) 0.033(3) -0.017(3) -0.001(3) -0.012(3)
C(11) 0.034(3) 0.041(4) 0.041(3) -0.017(3) 0.000(3) -0.024(3)
C(12) 0.033(3) 0.030(3) 0.028(3) -0.011(2) -0.000(2) -0.015(2)
C(13) 0.044(4) 0.037(4) 0.037(3) -0.016(3) 0.007(3) -0.017(3)
C(14) 0.049(4) 0.038(4) 0.038(4) -0.022(3) 0.012(3) -0.019(3)
C(15) 0.049(4) 0.032(3) 0.035(3) -0.017(3) 0.006(3) -0.013(3)
C(16) 0.048(4) 0.033(3) 0.033(3) -0.018(3) 0.003(3) -0.013(3)
C(17) 0.048(4) 0.027(3) 0.042(4) -0.008(3) 0.002(3) -0.019(3)
C(18) 0.049(4) 0.030(3) 0.038(3) -0.015(3) 0.007(3) -0.019(3)
C(19) 0.032(3) 0.034(3) 0.057(4) -0.014(3) 0.018(3) -0.026(3)
C(20) 0.040(4) 0.035(4) 0.051(4) -0.011(3) -0.004(3) -0.019(3)
C(21) 0.061(5) 0.035(4) 0.059(5) -0.021(3) -0.010(4) -0.016(3)
C(22) 0.063(6) 0.075(7) 0.067(6) -0.032(5) -0.016(5) -0.013(5)
C(23) 0.111(9) 0.057(6) 0.096(8) -0.033(6) -0.026(7) -0.036(6)
C(24) 0.056(5) 0.092(8) 0.072(6) -0.044(5) -0.004(5) -0.030(6)
C(25) 0.050(4) 0.041(4) 0.058(5) -0.012(3) -0.001(4) -0.026(4)
C(26) 0.052(4) 0.036(4) 0.038(4) -0.011(3) -0.003(3) -0.012(3)
C(27) 0.037(4) 0.048(4) 0.057(5) -0.008(3) -0.001(3) -0.025(4)
C(28) 0.054(5) 0.048(5) 0.058(5) -0.015(4) 0.002(4) -0.019(4)
C(29) 0.057(5) 0.042(5) 0.083(7) -0.006(4) -0.003(5) -0.024(5)
C(30) 0.037(4) 0.080(7) 0.068(6) -0.015(4) 0.000(4) -0.035(5)
C(31) 0.040(3) 0.039(4) 0.041(4) -0.024(3) 0.004(3) -0.019(3)
C(32) 0.030(3) 0.034(3) 0.041(4) -0.008(2) 0.004(3) -0.017(3)
C(33) 0.029(3) 0.039(4) 0.048(4) -0.011(3) 0.007(3) -0.020(3)
C(34) 0.034(4) 0.046(4) 0.057(5) -0.005(3) 0.003(3) -0.018(4)
C(35) 0.037(4) 0.054(5) 0.065(5) -0.003(3) -0.004(4) -0.031(4)
C(36) 0.029(4) 0.052(5) 0.105(8) -0.010(3) 0.009(4) -0.012(5)
C(37) 0.047(5) 0.097(8) 0.056(6) 0.009(5) 0.014(4) -0.035(6)
C(38) 0.035(3) 0.045(4) 0.038(3) -0.013(3) 0.004(3) -0.017(3)
C(39) 0.032(3) 0.043(4) 0.041(4) -0.017(3) 0.007(3) -0.018(3)
C(40) 0.031(3) 0.051(4) 0.046(4) -0.014(3) -0.003(3) -0.020(3)
C(41) 0.036(5) 0.199(16) 0.068(7) -0.029(7) -0.010(5) -0.042(9)
C(42) 0.084(9) 0.126(12) 0.112(11) -0.056(9) -0.042(8) 0.031(9)
C(43) 0.076(8) 0.119(11) 0.113(10) -0.015(7) -0.032(7) -0.074(9)
C(44) 0.030(3) 0.043(4) 0.041(4) -0.016(3) 0.004(3) -0.018(3)
C(45) 0.025(3) 0.028(3) 0.035(3) -0.004(2) -0.003(2) -0.016(2)
C(46) 0.029(3) 0.032(3) 0.033(3) -0.016(2) -0.002(2) -0.012(2)
C(47) 0.031(3) 0.037(3) 0.037(3) -0.005(3) -0.006(3) -0.014(3)
C(48) 0.030(3) 0.043(4) 0.050(4) -0.006(3) -0.003(3) -0.029(3)
C(49) 0.030(5) 0.024(5) 0.046(6) -0.001(4) -0.004(5) -0.017(5)
C(49') 0.09(2) 0.07(2) 0.62(13) -0.05(2) 0.17(5) -0.17(5)
C(50) 0.023(7) 0.052(8) 0.033(6) -0.007(5) 0.002(5) -0.022(6)
C(50') 0.027(16) 0.29(7) 0.45(10) -0.08(3) 0.07(3) -0.32(8)
C(51) 0.034(6) 0.037(7) 0.066(9) 0.001(5) -0.013(6) -0.031(7)
C(51') 0.09(2) 0.22(5) 0.038(15) 0.08(3) 0.025(16) -0.00(2)
C(52) 0.039(4) 0.037(4) 0.054(4) -0.015(3) -0.001(3) -0.027(3)
C(53) 0.032(3) 0.039(3) 0.046(4) -0.011(3) 0.000(3) -0.027(3)
C(54) 0.033(3) 0.048(4) 0.067(5) -0.012(3) -0.010(3) -0.031(4)
C(55) 0.054(6) 0.083(9) 0.241(19) -0.022(6) -0.029(9) -0.086(11)
C(56) 0.046(5) 0.083(7) 0.097(8) -0.016(5) -0.016(5) -0.046(6)
C(57) 0.050(6) 0.219(19) 0.086(9) -0.033(8) -0.022(6) -0.061(11)
C(58) 0.025(3) 0.036(3) 0.050(4) -0.013(2) 0.003(3) -0.026(3)
C(59) 0.045(4) 0.030(3) 0.035(3) -0.019(3) 0.005(3) -0.014(3)
C(60) 0.040(4) 0.044(4) 0.039(3) -0.022(3) 0.006(3) -0.020(3)
C(61) 0.034(3) 0.043(4) 0.038(3) -0.014(3) 0.005(3) -0.018(3)
C(62) 0.034(4) 0.076(6) 0.046(4) -0.023(4) 0.009(3) -0.030(4)
C(63) 0.045(5) 0.108(9) 0.105(8) -0.041(5) 0.018(5) -0.069(7)
C(64) 0.037(4) 0.155(12) 0.064(6) -0.029(6) 0.023(4) -0.066(7)
C(65) 0.037(4) 0.068(6) 0.080(6) -0.010(4) 0.013(4) -0.035(5)
C(66) 0.037(3) 0.046(4) 0.046(4) -0.012(3) 0.004(3) -0.029(3)
C(67) 0.036(3) 0.033(3) 0.045(4) -0.012(3) 0.006(3) -0.020(3)
C(68) 0.037(4) 0.056(5) 0.043(4) -0.004(3) -0.003(3) -0.030(4)
C(69) 0.063(9) 0.031(6) 0.046(7) -0.004(6) -0.024(7) -0.017(5)
C(69') 0.036(12) 0.24(4) 0.048(15) -0.05(2) 0.005(11) -0.07(2)
C(70) 0.035(6) 0.069(9) 0.034(6) -0.006(6) -0.004(5) -0.034(7)
C(70') 0.055(14) 0.10(2) 0.026(10) -0.019(14) 0.002(10) 0.008(12)
C(71) 0.035(7) 0.054(9) 0.073(11) -0.011(6) -0.009(7) -0.035(8)
C(71') 0.11(2) 0.09(2) 0.09(2) -0.05(2) -0.06(2) 0.004(18)
C(72) 0.042(4) 0.038(3) 0.036(3) -0.019(3) 0.010(3) -0.019(3)
C(73) 0.084(11) 0.24(2) 0.111(13) -0.042(13) -0.021(10) -0.059(15)
C(74) 0.112(12) 0.118(13) 0.138(14) -0.068(10) 0.026(10) -0.058(11)
C(75) 0.20(2) 0.075(10) 0.084(10) -0.024(11) 0.048(11) -0.004(8)
C(76) 0.155(18) 0.097(13) 0.147(17) -0.042(13) -0.047(15) 0.014(12)

loop_
_atom_type_symbol
_atom_type_description
_atom_type_scat_dispersion_real
_atom_type_scat_dispersion_imag
_atom_type_scat_source
H H 0.000 0.000
;
International Tables for Crystallography
(1992, Vol. C, Table 6.1.1.4)
;
Pd Pd -0.999 1.007
;
International Tables for Crystallography
(1992, Vol. C, Tables 4.2.6.8 and 6.1.1.4)
;
O O 0.011 0.006
;
International Tables for Crystallography
(1992, Vol. C, Tables 4.2.6.8 and 6.1.1.4)
;
C C 0.003 0.002
;
International Tables for Crystallography
(1992, Vol. C, Tables 4.2.6.8 and 6.1.1.4)
;
N N 0.006 0.003
;
International Tables for Crystallography
(1992, Vol. C, Tables 4.2.6.8 and 6.1.1.4)
;

loop_
_geom_angle_atom_site_label_1
_geom_angle_atom_site_label_2
_geom_angle_atom_site_label_3
_geom_angle
_geom_angle_publ_flag
_geom_angle_site_symmetry_1
_geom_angle_site_symmetry_2
_geom_angle_site_symmetry_3
Pd(2) Pd(1) C(1) 136.5(2) yes . . .
Pd(2) Pd(1) C(2) 103.8(2) yes . . .
Pd(2) Pd(1) C(3) 71.4(2) yes . . .
Pd(2) Pd(1) C(17) 69.9(2) yes . . .
Pd(2) Pd(1) C(18) 103.0(2) yes . . .
C(1) Pd(1) C(2) 35.4(3) yes . . .
C(1) Pd(1) C(3) 65.2(3) yes . . .
C(1) Pd(1) C(17) 152.7(2) yes . . .
C(1) Pd(1) C(18) 120.1(2) yes . . .
C(2) Pd(1) C(3) 37.5(3) yes . . .
C(2) Pd(1) C(17) 155.6(3) yes . . .
C(2) Pd(1) C(18) 151.8(3) yes . . .
C(3) Pd(1) C(17) 140.9(3) yes . . .
C(3) Pd(1) C(18) 168.6(3) yes . . .
C(17) Pd(1) C(18) 36.7(2) yes . . .
Pd(1) Pd(2) Pd(3) 176.33(2) yes . . .
Pd(1) Pd(2) C(4) 72.2(2) yes . . .
Pd(1) Pd(2) C(5) 105.8(2) yes . . .
Pd(1) Pd(2) C(15) 107.3(2) yes . . .
Pd(1) Pd(2) C(16) 74.1(2) yes . . .
Pd(3) Pd(2) C(4) 108.3(2) yes . . .
Pd(3) Pd(2) C(5) 75.8(2) yes . . .
Pd(3) Pd(2) C(15) 70.8(2) yes . . .
Pd(3) Pd(2) C(16) 105.1(2) yes . . .
C(4) Pd(2) C(5) 37.5(3) yes . . .
C(4) Pd(2) C(15) 158.3(3) yes . . .
C(4) Pd(2) C(16) 146.1(3) yes . . .
C(5) Pd(2) C(15) 146.4(3) yes . . .
C(5) Pd(2) C(16) 167.8(3) yes . . .
C(15) Pd(2) C(16) 37.9(2) yes . . .
Pd(2) Pd(3) Pd(4) 176.00(3) yes . . .
Pd(2) Pd(3) C(6) 69.1(2) yes . . .
Pd(2) Pd(3) C(7) 101.8(2) yes . . .
Pd(2) Pd(3) C(13) 107.9(2) yes . . .
Pd(2) Pd(3) C(14) 73.0(2) yes . . .
Pd(4) Pd(3) C(6) 114.5(2) yes . . .
Pd(4) Pd(3) C(7) 81.1(2) yes . . .
Pd(4) Pd(3) C(13) 69.3(2) yes . . .
Pd(4) Pd(3) C(14) 103.5(2) yes . . .
C(6) Pd(3) C(7) 36.7(3) yes . . .
C(6) Pd(3) C(13) 161.3(3) yes . . .
C(6) Pd(3) C(14) 141.9(3) yes . . .
C(7) Pd(3) C(13) 150.2(3) yes . . .
C(7) Pd(3) C(14) 166.1(2) yes . . .
C(13) Pd(3) C(14) 38.4(2) yes . . .
Pd(3) Pd(4) C(8) 62.29(19) yes . . .
Pd(3) Pd(4) C(9) 94.1(2) yes . . .
Pd(3) Pd(4) C(10) 128.1(2) yes . . .
Pd(3) Pd(4) C(11) 107.5(2) yes . . .
Pd(3) Pd(4) C(12) 71.7(2) yes . . .
C(8) Pd(4) C(9) 36.3(3) yes . . .
C(8) Pd(4) C(10) 65.8(3) yes . . .
C(8) Pd(4) C(11) 161.5(2) yes . . .
C(8) Pd(4) C(12) 133.9(2) yes . . .
C(9) Pd(4) C(10) 37.2(2) yes . . .
C(9) Pd(4) C(11) 158.4(3) yes . . .
C(9) Pd(4) C(12) 159.9(2) yes . . .
C(10) Pd(4) C(11) 122.6(2) yes . . .
C(10) Pd(4) C(12) 160.1(3) yes . . .
C(11) Pd(4) C(12) 38.1(2) yes . . .
C(73) O(1) C(76) 109.5(16) yes . . .
Pd(1) C(1) C(2) 68.4(5) yes . . .
Pd(1) C(1) C(26) 125.3(5) yes . . .
C(2) C(1) C(26) 119.3(8) yes . . .
Pd(1) C(2) C(1) 76.2(6) yes . . .
Pd(1) C(2) C(3) 66.2(5) yes . . .
Pd(1) C(2) C(19) 123.3(5) yes . . .
C(1) C(2) C(3) 118.4(9) yes . . .
C(1) C(2) C(19) 119.8(9) yes . . .
C(3) C(2) C(19) 121.4(7) yes . . .
Pd(1) C(3) C(2) 76.3(5) yes . . .
Pd(1) C(3) C(4) 104.4(5) yes . . .
C(2) C(3) C(4) 121.6(8) yes . . .
Pd(2) C(4) C(3) 99.3(6) yes . . .
Pd(2) C(4) C(5) 69.9(5) yes . . .
C(3) C(4) C(5) 126.1(8) yes . . .
Pd(2) C(5) C(4) 72.6(5) yes . . .
Pd(2) C(5) C(6) 96.1(5) yes . . .
C(4) C(5) C(6) 121.0(7) yes . . .
Pd(3) C(6) C(5) 105.0(6) yes . . .
Pd(3) C(6) C(7) 69.9(5) yes . . .
C(5) C(6) C(7) 124.3(7) yes . . .
Pd(3) C(7) C(6) 73.5(5) yes . . .
Pd(3) C(7) C(8) 89.7(5) yes . . .
C(6) C(7) C(8) 124.5(7) yes . . .
Pd(4) C(8) C(7) 111.3(6) yes . . .
Pd(4) C(8) C(9) 62.7(5) yes . . .
C(7) C(8) C(9) 121.2(7) yes . . .
Pd(4) C(9) C(8) 81.0(5) yes . . .
Pd(4) C(9) C(10) 76.4(4) yes . . .
C(8) C(9) C(10) 126.1(6) yes . . .
Pd(4) C(10) C(9) 66.4(4) yes . . .
Pd(4) C(10) C(31) 120.5(6) yes . . .
C(9) C(10) C(31) 118.6(6) yes . . .
Pd(4) C(11) C(12) 70.4(4) yes . . .
Pd(4) C(11) C(45) 116.9(4) yes . . .
C(12) C(11) C(45) 123.2(6) yes . . .
Pd(4) C(12) C(11) 71.5(4) yes . . .
Pd(4) C(12) C(13) 101.0(6) yes . . .
C(11) C(12) C(13) 128.7(6) yes . . .
Pd(3) C(13) C(12) 101.5(4) yes . . .
Pd(3) C(13) C(14) 69.5(4) yes . . .
C(12) C(13) C(14) 121.9(7) yes . . .
Pd(3) C(14) C(13) 72.1(5) yes . . .
Pd(3) C(14) C(15) 100.0(6) yes . . .
C(13) C(14) C(15) 125.7(7) yes . . .
Pd(2) C(15) C(14) 101.4(5) yes . . .
Pd(2) C(15) C(16) 69.0(4) yes . . .
C(14) C(15) C(16) 124.8(7) yes . . .
Pd(2) C(16) C(15) 73.1(5) yes . . .
Pd(2) C(16) C(17) 99.9(6) yes . . .
C(15) C(16) C(17) 122.7(7) yes . . .
Pd(1) C(17) C(16) 102.4(4) yes . . .
Pd(1) C(17) C(18) 71.0(4) yes . . .
C(16) C(17) C(18) 126.3(7) yes . . .
Pd(1) C(18) C(17) 72.3(4) yes . . .
Pd(1) C(18) C(59) 113.4(6) yes . . .
C(17) C(18) C(59) 124.9(6) yes . . .
C(2) C(19) C(20) 120.7(7) yes . . .
C(19) C(20) C(21) 121.9(7) yes . . .
C(19) C(20) C(25) 118.3(8) yes . . .
C(21) C(20) C(25) 119.8(8) yes . . .
C(20) C(21) C(22) 109.5(8) yes . . .
C(20) C(21) C(23) 109.1(7) yes . . .
C(20) C(21) C(24) 112.3(8) yes . . .
C(22) C(21) C(23) 110.3(9) yes . . .
C(22) C(21) C(24) 106.4(7) yes . . .
C(23) C(21) C(24) 109.2(9) yes . . .
C(20) C(25) C(26) 123.3(9) yes . . .
C(1) C(26) C(25) 118.5(7) yes . . .
C(1) C(26) C(27) 121.4(8) yes . . .
C(25) C(26) C(27) 119.9(8) yes . . .
C(26) C(27) C(28) 108.8(6) yes . . .
C(26) C(27) C(29) 110.2(8) yes . . .
C(26) C(27) C(30) 112.5(8) yes . . .
C(28) C(27) C(29) 110.7(8) yes . . .
C(28) C(27) C(30) 107.5(8) yes . . .
C(29) C(27) C(30) 107.1(7) yes . . .
C(10) C(31) C(32) 122.2(7) yes . . .
C(10) C(31) C(44) 119.2(6) yes . . .
C(32) C(31) C(44) 118.5(7) yes . . .
C(31) C(32) C(33) 121.3(7) yes . . .
C(32) C(33) C(34) 118.8(7) yes . . .
C(32) C(33) C(38) 118.0(6) yes . . .
C(34) C(33) C(38) 123.1(7) yes . . .
C(33) C(34) C(35) 109.6(6) yes . . .
C(33) C(34) C(36) 109.9(8) yes . . .
C(33) C(34) C(37) 112.3(7) yes . . .
C(35) C(34) C(36) 109.1(7) yes . . .
C(35) C(34) C(37) 108.3(8) yes . . .
C(36) C(34) C(37) 107.6(8) yes . . .
C(33) C(38) C(39) 121.9(7) yes . . .
C(38) C(39) C(40) 120.4(7) yes . . .
C(38) C(39) C(44) 119.0(7) yes . . .
C(40) C(39) C(44) 120.6(6) yes . . .
C(39) C(40) C(41) 113.1(7) yes . . .
C(39) C(40) C(42) 109.4(9) yes . . .
C(39) C(40) C(43) 108.8(7) yes . . .
C(41) C(40) C(42) 111.3(8) yes . . .
C(41) C(40) C(43) 102.3(10) yes . . .
C(42) C(40) C(43) 111.7(10) yes . . .
C(31) C(44) C(39) 121.1(6) yes . . .
C(11) C(45) C(46) 121.0(6) yes . . .
C(11) C(45) C(58) 121.9(6) yes . . .
C(46) C(45) C(58) 117.1(7) yes . . .
C(45) C(46) C(47) 123.1(7) yes . . .
C(46) C(47) C(48) 121.8(7) yes . . .
C(46) C(47) C(52) 116.7(6) yes . . .
C(48) C(47) C(52) 121.5(8) yes . . .
C(47) C(48) C(49) 108.4(7) yes . . .
C(47) C(48) C(49') 108(2) yes . . .
C(47) C(48) C(50) 109.1(9) yes . . .
C(47) C(48) C(50') 112(3) yes . . .
C(47) C(48) C(51) 112.3(7) yes . . .
C(47) C(48) C(51') 103.3(15) yes . . .
C(49) C(48) C(49') 60(3) yes . . .
C(49) C(48) C(50) 111.4(9) yes . . .
C(49) C(48) C(50') 76(2) yes . . .
C(49) C(48) C(51) 107.7(9) yes . . .
C(49) C(48) C(51') 148.3(16) yes . . .
C(49') C(48) C(50) 142(2) yes . . .
C(49') C(48) C(50') 127(3) yes . . .
C(49') C(48) C(51) 52(3) yes . . .
C(49') C(48) C(51') 112(4) yes . . .
C(50) C(48) C(50') 37(2) yes . . .
C(50) C(48) C(51) 107.9(10) yes . . .
C(50) C(48) C(51') 55(2) yes . . .
C(50') C(48) C(51) 131(3) yes . . .
C(50') C(48) C(51') 91(3) yes . . .
C(51) C(48) C(51') 60(2) yes . . .
C(48) C(49) C(49') 58.8(17) yes . . .
C(48) C(49) C(50') 50.2(18) yes . . .
C(49') C(49) C(50') 104(3) yes . . .
C(48) C(49') C(49) 62(3) yes . . .
C(48) C(49') C(51) 66(2) yes . . .
C(49) C(49') C(51) 122(3) yes . . .
C(48) C(50) C(50') 69(3) yes . . .
C(48) C(50) C(51') 64.5(19) yes . . .
C(50') C(50) C(51') 131(5) yes . . .
C(48) C(50') C(49) 54(2) yes . . .
C(48) C(50') C(50) 74(4) yes . . .
C(49) C(50') C(50) 125(6) yes . . .
C(48) C(51) C(49') 62(3) yes . . .
C(48) C(51) C(51') 60.3(15) yes . . .
C(49') C(51) C(51') 121(3) yes . . .
C(48) C(51') C(50) 60.6(14) yes . . .
C(48) C(51') C(51) 59.9(18) yes . . .
C(50) C(51') C(51) 113(2) yes . . .
C(47) C(52) C(53) 123.4(9) yes . . .
C(52) C(53) C(54) 120.0(8) yes . . .
C(52) C(53) C(58) 117.5(7) yes . . .
C(54) C(53) C(58) 122.4(6) yes . . .
C(53) C(54) C(55) 110.1(7) yes . . .
C(53) C(54) C(56) 112.8(9) yes . . .
C(53) C(54) C(57) 109.7(8) yes . . .
C(55) C(54) C(56) 105.1(8) yes . . .
C(55) C(54) C(57) 109.9(13) yes . . .
C(56) C(54) C(57) 109.2(7) yes . . .
C(45) C(58) C(53) 122.1(6) yes . . .
C(18) C(59) C(60) 120.0(7) yes . . .
C(18) C(59) C(72) 121.5(6) yes . . .
C(60) C(59) C(72) 118.5(7) yes . . .
C(59) C(60) C(61) 121.6(7) yes . . .
C(60) C(61) C(62) 120.2(7) yes . . .
C(60) C(61) C(66) 117.5(6) yes . . .
C(62) C(61) C(66) 122.2(7) yes . . .
C(61) C(62) C(63) 109.5(8) yes . . .
C(61) C(62) C(64) 113.0(7) yes . . .
C(61) C(62) C(65) 108.6(7) yes . . .
C(63) C(62) C(64) 108.0(9) yes . . .
C(63) C(62) C(65) 108.6(8) yes . . .
C(64) C(62) C(65) 109.1(9) yes . . .
C(61) C(66) C(67) 121.9(7) yes . . .
C(66) C(67) C(68) 120.9(7) yes . . .
C(66) C(67) C(72) 118.8(7) yes . . .
C(68) C(67) C(72) 120.2(6) yes . . .
C(67) C(68) C(69) 106.0(9) yes . . .
C(67) C(68) C(69') 110.8(13) yes . . .
C(67) C(68) C(70) 112.5(7) yes . . .
C(67) C(68) C(70') 112.6(14) yes . . .
C(67) C(68) C(71) 113.8(8) yes . . .
C(67) C(68) C(71') 106.7(14) yes . . .
C(69) C(68) C(69') 66.0(18) yes . . .
C(69) C(68) C(70) 101.1(8) yes . . .
C(69) C(68) C(70') 57.2(13) yes . . .
C(69) C(68) C(71) 111.8(9) yes . . .
C(69) C(68) C(71') 146.0(16) yes . . .
C(69') C(68) C(70) 136.8(13) yes . . .
C(69') C(68) C(70') 115.1(16) yes . . .
C(69') C(68) C(71) 49(2) yes . . .
C(69') C(68) C(71') 94(2) yes . . .
C(70) C(68) C(70') 45.1(14) yes . . .
C(70) C(68) C(71) 110.9(12) yes . . .
C(70) C(68) C(71') 74.5(14) yes . . .
C(70') C(68) C(71) 133.5(16) yes . . .
C(70') C(68) C(71') 116(2) yes . . .
C(71) C(68) C(71') 44.8(15) yes . . .
C(68) C(69) C(69') 56.6(12) yes . . .
C(68) C(69) C(70') 53.8(12) yes . . .
C(69') C(69) C(70') 104(2) yes . . .
C(68) C(69') C(69) 57.4(12) yes . . .
C(68) C(69') C(71) 58.8(15) yes . . .
C(69) C(69') C(71) 112.6(18) yes . . .
C(68) C(70) C(70') 58.4(12) yes . . .
C(68) C(70') C(69) 69.0(11) yes . . .
C(68) C(70') C(70) 76.5(18) yes . . .
C(69) C(70') C(70) 143(2) yes . . .
C(68) C(71) C(69') 72.1(19) yes . . .
C(68) C(71) C(71') 74(2) yes . . .
C(69') C(71) C(71') 145(3) yes . . .
C(68) C(71') C(71) 61(2) yes . . .
C(59) C(72) C(67) 121.7(7) yes . . .
O(1) C(73) C(74) 109.5(19) yes . . .
C(73) C(74) C(75) 110.6(19) yes . . .
C(74) C(75) C(76) 110.7(17) yes . . .
O(1) C(76) C(75) 90.6(16) yes . . .
N(1) C(77) C(78) 158(3) yes . . .
Pd(1) C(1) H(1) 78.0 no . . .
C(2) C(1) H(1) 120.4 no . . .
C(26) C(1) H(1) 120.4 no . . .
Pd(1) C(3) H(2) 89.2 no . . .
C(2) C(3) H(2) 119.2 no . . .
C(4) C(3) H(2) 119.2 no . . .
Pd(2) C(4) H(3) 101.6 no . . .
C(3) C(4) H(3) 117.0 no . . .
C(5) C(4) H(3) 117.0 no . . .
Pd(2) C(5) H(4) 101.2 no . . .
C(4) C(5) H(4) 119.5 no . . .
C(6) C(5) H(4) 119.5 no . . .
Pd(3) C(6) H(5) 95.2 no . . .
C(5) C(6) H(5) 117.8 no . . .
C(7) C(6) H(5) 117.8 no . . .
Pd(3) C(7) H(6) 108.1 no . . .
C(6) C(7) H(6) 117.8 no . . .
C(8) C(7) H(6) 117.8 no . . .
Pd(4) C(8) H(7) 95.5 no . . .
C(7) C(8) H(7) 119.4 no . . .
C(9) C(8) H(7) 119.4 no . . .
Pd(4) C(9) H(8) 115.6 no . . .
C(8) C(9) H(8) 116.9 no . . .
C(10) C(9) H(8) 117.0 no . . .
Pd(4) C(10) H(9) 83.9 no . . .
C(9) C(10) H(9) 120.7 no . . .
C(31) C(10) H(9) 120.7 no . . .
Pd(4) C(11) H(10) 82.9 no . . .
C(12) C(11) H(10) 118.4 no . . .
C(45) C(11) H(10) 118.4 no . . .
Pd(4) C(12) H(11) 98.4 no . . .
C(11) C(12) H(11) 115.6 no . . .
C(13) C(12) H(11) 115.6 no . . .
Pd(3) C(13) H(12) 98.9 no . . .
C(12) C(13) H(12) 119.1 no . . .
C(14) C(13) H(12) 119.0 no . . .
Pd(3) C(14) H(13) 98.5 no . . .
C(13) C(14) H(13) 117.2 no . . .
C(15) C(14) H(13) 117.2 no . . .
Pd(2) C(15) H(14) 100.0 no . . .
C(14) C(15) H(14) 117.6 no . . .
C(16) C(15) H(14) 117.6 no . . .
Pd(2) C(16) H(15) 97.1 no . . .
C(15) C(16) H(15) 118.7 no . . .
C(17) C(16) H(15) 118.6 no . . .
Pd(1) C(17) H(16) 97.0 no . . .
C(16) C(17) H(16) 116.9 no . . .
C(18) C(17) H(16) 116.9 no . . .
Pd(1) C(18) H(17) 84.3 no . . .
C(17) C(18) H(17) 117.5 no . . .
C(59) C(18) H(17) 117.5 no . . .
C(2) C(19) H(18) 119.7 no . . .
C(20) C(19) H(18) 119.6 no . . .
C(21) C(22) H(19) 109.5 no . . .
C(21) C(22) H(20) 109.5 no . . .
C(21) C(22) H(21) 109.5 no . . .
H(19) C(22) H(20) 109.5 no . . .
H(19) C(22) H(21) 109.5 no . . .
H(20) C(22) H(21) 109.5 no . . .
C(21) C(23) H(22) 109.5 no . . .
C(21) C(23) H(23) 109.5 no . . .
C(21) C(23) H(24) 109.5 no . . .
H(22) C(23) H(23) 109.5 no . . .
H(22) C(23) H(24) 109.5 no . . .
H(23) C(23) H(24) 109.5 no . . .
C(21) C(24) H(25) 109.5 no . . .
C(21) C(24) H(26) 109.5 no . . .
C(21) C(24) H(27) 109.5 no . . .
H(25) C(24) H(26) 109.5 no . . .
H(25) C(24) H(27) 109.5 no . . .
H(26) C(24) H(27) 109.5 no . . .
C(20) C(25) H(28) 118.3 no . . .
C(26) C(25) H(28) 118.4 no . . .
C(27) C(28) H(29) 109.5 no . . .
C(27) C(28) H(30) 109.5 no . . .
C(27) C(28) H(31) 109.5 no . . .
H(29) C(28) H(30) 109.5 no . . .
H(29) C(28) H(31) 109.5 no . . .
H(30) C(28) H(31) 109.5 no . . .
C(27) C(29) H(32) 109.5 no . . .
C(27) C(29) H(33) 109.5 no . . .
C(27) C(29) H(34) 109.5 no . . .
H(32) C(29) H(33) 109.5 no . . .
H(32) C(29) H(34) 109.5 no . . .
H(33) C(29) H(34) 109.5 no . . .
C(27) C(30) H(35) 109.5 no . . .
C(27) C(30) H(36) 109.5 no . . .
C(27) C(30) H(37) 109.5 no . . .
H(35) C(30) H(36) 109.5 no . . .
H(35) C(30) H(37) 109.5 no . . .
H(36) C(30) H(37) 109.5 no . . .
C(31) C(32) H(38) 119.4 no . . .
C(33) C(32) H(38) 119.3 no . . .
C(34) C(35) H(39) 109.5 no . . .
C(34) C(35) H(40) 109.5 no . . .
C(34) C(35) H(41) 109.5 no . . .
H(39) C(35) H(40) 109.5 no . . .
H(39) C(35) H(41) 109.5 no . . .
H(40) C(35) H(41) 109.5 no . . .
C(34) C(36) H(42) 109.5 no . . .
C(34) C(36) H(43) 109.5 no . . .
C(34) C(36) H(44) 109.5 no . . .
H(42) C(36) H(43) 109.5 no . . .
H(42) C(36) H(44) 109.5 no . . .
H(43) C(36) H(44) 109.5 no . . .
C(34) C(37) H(45) 109.5 no . . .
C(34) C(37) H(46) 109.5 no . . .
C(34) C(37) H(47) 109.5 no . . .
H(45) C(37) H(46) 109.5 no . . .
H(45) C(37) H(47) 109.5 no . . .
H(46) C(37) H(47) 109.5 no . . .
C(33) C(38) H(48) 119.1 no . . .
C(39) C(38) H(48) 119.1 no . . .
C(40) C(41) H(49) 109.5 no . . .
C(40) C(41) H(50) 109.5 no . . .
C(40) C(41) H(51) 109.5 no . . .
H(49) C(41) H(50) 109.5 no . . .
H(49) C(41) H(51) 109.5 no . . .
H(50) C(41) H(51) 109.5 no . . .
C(40) C(42) H(52) 109.5 no . . .
C(40) C(42) H(53) 109.5 no . . .
C(40) C(42) H(54) 109.5 no . . .
H(52) C(42) H(53) 109.5 no . . .
H(52) C(42) H(54) 109.5 no . . .
H(53) C(42) H(54) 109.5 no . . .
C(40) C(43) H(55) 109.5 no . . .
C(40) C(43) H(56) 109.5 no . . .
C(40) C(43) H(57) 109.5 no . . .
H(55) C(43) H(56) 109.5 no . . .
H(55) C(43) H(57) 109.5 no . . .
H(56) C(43) H(57) 109.5 no . . .
C(31) C(44) H(58) 119.4 no . . .
C(39) C(44) H(58) 119.5 no . . .
C(45) C(46) H(59) 118.4 no . . .
C(47) C(46) H(59) 118.4 no . . .
C(47) C(52) H(60) 118.3 no . . .
C(53) C(52) H(60) 118.3 no . . .
C(54) C(55) H(61) 109.5 no . . .
C(54) C(55) H(62) 109.5 no . . .
C(54) C(55) H(63) 109.5 no . . .
H(61) C(55) H(62) 109.5 no . . .
H(61) C(55) H(63) 109.5 no . . .
H(62) C(55) H(63) 109.5 no . . .
C(54) C(56) H(64) 109.5 no . . .
C(54) C(56) H(65) 109.5 no . . .
C(54) C(56) H(66) 109.5 no . . .
H(64) C(56) H(65) 109.5 no . . .
H(64) C(56) H(66) 109.5 no . . .
H(65) C(56) H(66) 109.5 no . . .
C(54) C(57) H(67) 109.5 no . . .
C(54) C(57) H(68) 109.5 no . . .
C(54) C(57) H(69) 109.5 no . . .
H(67) C(57) H(68) 109.5 no . . .
H(67) C(57) H(69) 109.5 no . . .
H(68) C(57) H(69) 109.5 no . . .
C(45) C(58) H(70) 119.0 no . . .
C(53) C(58) H(70) 118.9 no . . .
C(59) C(60) H(71) 119.2 no . . .
C(61) C(60) H(71) 119.2 no . . .
C(62) C(63) H(72) 109.5 no . . .
C(62) C(63) H(73) 109.5 no . . .
C(62) C(63) H(74) 109.5 no . . .
H(72) C(63) H(73) 109.5 no . . .
H(72) C(63) H(74) 109.5 no . . .
H(73) C(63) H(74) 109.5 no . . .
C(62) C(64) H(75) 109.5 no . . .
C(62) C(64) H(76) 109.5 no . . .
C(62) C(64) H(77) 109.5 no . . .
H(75) C(64) H(76) 109.5 no . . .
H(75) C(64) H(77) 109.5 no . . .
H(76) C(64) H(77) 109.5 no . . .
C(62) C(65) H(78) 109.5 no . . .
C(62) C(65) H(79) 109.5 no . . .
C(62) C(65) H(80) 109.5 no . . .
H(78) C(65) H(79) 109.5 no . . .
H(78) C(65) H(80) 109.5 no . . .
H(79) C(65) H(80) 109.5 no . . .
C(61) C(66) H(81) 119.1 no . . .
C(67) C(66) H(81) 119.1 no . . .
C(59) C(72) H(82) 119.2 no . . .
C(67) C(72) H(82) 119.2 no . . .
O(1) C(73) H(83) 109.8 no . . .
O(1) C(73) H(84) 109.8 no . . .
C(74) C(73) H(83) 109.8 no . . .
C(74) C(73) H(84) 109.8 no . . .
H(83) C(73) H(84) 108.2 no . . .
C(73) C(74) H(85) 109.5 no . . .
C(73) C(74) H(86) 109.5 no . . .
C(75) C(74) H(85) 109.5 no . . .
C(75) C(74) H(86) 109.5 no . . .
H(85) C(74) H(86) 108.1 no . . .
C(74) C(75) H(87) 109.5 no . . .
C(74) C(75) H(88) 109.5 no . . .
C(76) C(75) H(87) 109.5 no . . .
C(76) C(75) H(88) 109.5 no . . .
H(87) C(75) H(88) 108.1 no . . .
O(1) C(76) H(89) 113.5 no . . .
O(1) C(76) H(90) 113.5 no . . .
C(75) C(76) H(89) 113.5 no . . .
C(75) C(76) H(90) 113.5 no . . .
H(89) C(76) H(90) 110.8 no . . .
C(77) C(78) H(91) 109.5 no . . .
C(77) C(78) H(92) 109.5 no . . .
C(77) C(78) H(93) 109.5 no . . .
H(91) C(78) H(92) 109.5 no . . .
H(91) C(78) H(93) 109.5 no . . .
H(92) C(78) H(93) 109.5 no . . .

loop_
_geom_bond_atom_site_label_1
_geom_bond_atom_site_label_2
_geom_bond_distance
_geom_bond_publ_flag
_geom_bond_site_symmetry_1
_geom_bond_site_symmetry_2
Pd(1) Pd(2) 2.6272(8) yes . .
Pd(1) C(1) 2.413(9) yes . .
Pd(1) C(2) 2.311(11) yes . .
Pd(1) C(3) 2.175(8) yes . .
Pd(1) C(17) 2.223(7) yes . .
Pd(1) C(18) 2.206(8) yes . .
Pd(2) Pd(3) 2.6048(7) yes . .
Pd(2) C(4) 2.227(10) yes . .
Pd(2) C(5) 2.192(8) yes . .
Pd(2) C(15) 2.205(8) yes . .
Pd(2) C(16) 2.152(9) yes . .
Pd(3) Pd(4) 2.6662(8) yes . .
Pd(3) C(6) 2.232(10) yes . .
Pd(3) C(7) 2.187(8) yes . .
Pd(3) C(13) 2.207(8) yes . .
Pd(3) C(14) 2.173(9) yes . .
Pd(4) C(8) 2.358(10) yes . .
Pd(4) C(9) 2.122(8) yes . .
Pd(4) C(10) 2.250(7) yes . .
Pd(4) C(11) 2.169(8) yes . .
Pd(4) C(12) 2.155(7) yes . .
O(1) C(73) 1.42(3) yes . .
O(1) C(76) 1.73(2) yes . .
N(1) C(77) 1.22(5) yes . .
C(1) C(2) 1.438(11) yes . .
C(1) C(26) 1.399(13) yes . .
C(2) C(3) 1.447(14) yes . .
C(2) C(19) 1.422(13) yes . .
C(3) C(4) 1.420(10) yes . .
C(4) C(5) 1.421(14) yes . .
C(5) C(6) 1.457(10) yes . .
C(6) C(7) 1.390(13) yes . .
C(7) C(8) 1.438(10) yes . .
C(8) C(9) 1.412(12) yes . .
C(9) C(10) 1.399(10) yes . .
C(10) C(31) 1.493(12) yes . .
C(11) C(12) 1.412(10) yes . .
C(11) C(45) 1.470(12) yes . .
C(12) C(13) 1.421(12) yes . .
C(13) C(14) 1.440(10) yes . .
C(14) C(15) 1.440(12) yes . .
C(15) C(16) 1.415(10) yes . .
C(16) C(17) 1.453(12) yes . .
C(17) C(18) 1.394(10) yes . .
C(18) C(59) 1.478(11) yes . .
C(19) C(20) 1.385(13) yes . .
C(20) C(21) 1.554(14) yes . .
C(20) C(25) 1.398(11) yes . .
C(21) C(22) 1.501(12) yes . .
C(21) C(23) 1.564(16) yes . .
C(21) C(24) 1.519(13) yes . .
C(25) C(26) 1.408(14) yes . .
C(26) C(27) 1.518(11) yes . .
C(27) C(28) 1.549(11) yes . .
C(27) C(29) 1.518(14) yes . .
C(27) C(30) 1.515(15) yes . .
C(31) C(32) 1.407(10) yes . .
C(31) C(44) 1.399(11) yes . .
C(32) C(33) 1.404(12) yes . .
C(33) C(34) 1.515(10) yes . .
C(33) C(38) 1.395(11) yes . .
C(34) C(35) 1.547(11) yes . .
C(34) C(36) 1.556(16) yes . .
C(34) C(37) 1.539(15) yes . .
C(38) C(39) 1.394(10) yes . .
C(39) C(40) 1.531(11) yes . .
C(39) C(44) 1.390(11) yes . .
C(40) C(41) 1.530(12) yes . .
C(40) C(42) 1.517(16) yes . .
C(40) C(43) 1.57(2) yes . .
C(45) C(46) 1.391(9) yes . .
C(45) C(58) 1.413(11) yes . .
C(46) C(47) 1.400(12) yes . .
C(47) C(48) 1.532(10) yes . .
C(47) C(52) 1.398(12) yes . .
C(48) C(49) 1.533(12) yes . .
C(48) C(49') 1.49(5) yes . .
C(48) C(50) 1.50(2) yes . .
C(48) C(50') 1.46(6) yes . .
C(48) C(51) 1.55(2) yes . .
C(48) C(51') 1.56(3) yes . .
C(49) C(49') 1.50(9) yes . .
C(49) C(50') 1.85(6) yes . .
C(49') C(51) 1.34(8) yes . .
C(50) C(50') 0.94(7) yes . .
C(50) C(51') 1.41(5) yes . .
C(51) C(51') 1.55(6) yes . .
C(52) C(53) 1.386(10) yes . .
C(53) C(54) 1.523(12) yes . .
C(53) C(58) 1.398(13) yes . .
C(54) C(55) 1.528(18) yes . .
C(54) C(56) 1.555(13) yes . .
C(54) C(57) 1.509(15) yes . .
C(59) C(60) 1.401(10) yes . .
C(59) C(72) 1.386(11) yes . .
C(60) C(61) 1.390(11) yes . .
C(61) C(62) 1.537(10) yes . .
C(61) C(66) 1.402(12) yes . .
C(62) C(63) 1.54(2) yes . .
C(62) C(64) 1.532(14) yes . .
C(62) C(65) 1.522(12) yes . .
C(66) C(67) 1.388(10) yes . .
C(67) C(68) 1.542(12) yes . .
C(67) C(72) 1.376(11) yes . .
C(68) C(69) 1.622(15) yes . .
C(68) C(69') 1.61(2) yes . .
C(68) C(70) 1.601(16) yes . .
C(68) C(70') 1.40(2) yes . .
C(68) C(71) 1.44(2) yes . .
C(68) C(71') 1.58(4) yes . .
C(69) C(69') 1.76(4) yes . .
C(69) C(70') 1.46(2) yes . .
C(69') C(71) 1.28(5) yes . .
C(70) C(70') 1.17(3) yes . .
C(71) C(71') 1.16(3) yes . .
C(73) C(74) 1.35(2) yes . .
C(74) C(75) 1.46(2) yes . .
C(75) C(76) 1.57(3) yes . .
C(77) C(78) 1.57(6) yes . .
C(1) H(1) 0.950 no . .
C(3) H(2) 0.950 no . .
C(4) H(3) 0.950 no . .
C(5) H(4) 0.950 no . .
C(6) H(5) 0.950 no . .
C(7) H(6) 0.950 no . .
C(8) H(7) 0.950 no . .
C(9) H(8) 0.950 no . .
C(10) H(9) 0.950 no . .
C(11) H(10) 0.950 no . .
C(12) H(11) 0.950 no . .
C(13) H(12) 0.950 no . .
C(14) H(13) 0.950 no . .
C(15) H(14) 0.950 no . .
C(16) H(15) 0.950 no . .
C(17) H(16) 0.950 no . .
C(18) H(17) 0.950 no . .
C(19) H(18) 0.950 no . .
C(22) H(19) 0.980 no . .
C(22) H(20) 0.980 no . .
C(22) H(21) 0.980 no . .
C(23) H(22) 0.980 no . .
C(23) H(23) 0.980 no . .
C(23) H(24) 0.980 no . .
C(24) H(25) 0.980 no . .
C(24) H(26) 0.980 no . .
C(24) H(27) 0.980 no . .
C(25) H(28) 0.950 no . .
C(28) H(29) 0.980 no . .
C(28) H(30) 0.980 no . .
C(28) H(31) 0.980 no . .
C(29) H(32) 0.980 no . .
C(29) H(33) 0.980 no . .
C(29) H(34) 0.980 no . .
C(30) H(35) 0.980 no . .
C(30) H(36) 0.980 no . .
C(30) H(37) 0.980 no . .
C(32) H(38) 0.950 no . .
C(35) H(39) 0.980 no . .
C(35) H(40) 0.980 no . .
C(35) H(41) 0.980 no . .
C(36) H(42) 0.980 no . .
C(36) H(43) 0.980 no . .
C(36) H(44) 0.980 no . .
C(37) H(45) 0.980 no . .
C(37) H(46) 0.980 no . .
C(37) H(47) 0.980 no . .
C(38) H(48) 0.950 no . .
C(41) H(49) 0.980 no . .
C(41) H(50) 0.980 no . .
C(41) H(51) 0.980 no . .
C(42) H(52) 0.980 no . .
C(42) H(53) 0.980 no . .
C(42) H(54) 0.980 no . .
C(43) H(55) 0.980 no . .
C(43) H(56) 0.980 no . .
C(43) H(57) 0.980 no . .
C(44) H(58) 0.950 no . .
C(46) H(59) 0.950 no . .
C(52) H(60) 0.950 no . .
C(55) H(61) 0.980 no . .
C(55) H(62) 0.980 no . .
C(55) H(63) 0.980 no . .
C(56) H(64) 0.980 no . .
C(56) H(65) 0.980 no . .
C(56) H(66) 0.980 no . .
C(57) H(67) 0.980 no . .
C(57) H(68) 0.980 no . .
C(57) H(69) 0.980 no . .
C(58) H(70) 0.950 no . .
C(60) H(71) 0.950 no . .
C(63) H(72) 0.980 no . .
C(63) H(73) 0.980 no . .
C(63) H(74) 0.980 no . .
C(64) H(75) 0.980 no . .
C(64) H(76) 0.980 no . .
C(64) H(77) 0.980 no . .
C(65) H(78) 0.980 no . .
C(65) H(79) 0.980 no . .
C(65) H(80) 0.980 no . .
C(66) H(81) 0.950 no . .
C(72) H(82) 0.950 no . .
C(73) H(83) 0.990 no . .
C(73) H(84) 0.990 no . .
C(74) H(85) 0.990 no . .
C(74) H(86) 0.990 no . .
C(75) H(87) 0.990 no . .
C(75) H(88) 0.990 no . .
C(76) H(89) 0.990 no . .
C(76) H(90) 0.990 no . .
C(78) H(91) 0.980 no . .
C(78) H(92) 0.980 no . .
C(78) H(93) 0.980 no . .

loop_
_geom_contact_atom_site_label_1
_geom_contact_atom_site_label_2
_geom_contact_distance
_geom_contact_publ_flag
_geom_contact_site_symmetry_1
_geom_contact_site_symmetry_2
Pd(2) C(49) 3.593(13) ? . 2_565
Pd(3) C(30) 3.474(9) ? . 2_655
O(1) N(1) 3.49(3) ? . 2_665
N(1) O(1) 3.49(3) ? . 2_665
N(1) C(73) 3.15(3) ? . 2_665
C(4) C(49) 3.462(13) ? . 2_565
C(5) C(78) 3.40(5) ? . 1_545
C(6) C(78) 3.53(5) ? . 1_545
C(7) C(30) 3.504(14) ? . 2_655
C(30) Pd(3) 3.474(9) ? . 2_655
C(30) C(7) 3.504(14) ? . 2_655
C(36) C(70') 3.42(3) ? . 1_456
C(43) C(43) 3.47(2) ? . 2_566
C(49) Pd(2) 3.593(13) ? . 2_565
C(49) C(4) 3.462(13) ? . 2_565
C(49') C(78) 3.55(7) ? . .
C(70') C(36) 3.42(3) ? . 1_654
C(71') C(71') 3.42(5) ? . 2_654
C(73) N(1) 3.15(3) ? . 2_665
C(78) C(5) 3.40(5) ? . 1_565
C(78) C(6) 3.53(5) ? . 1_565
C(78) C(49') 3.55(7) ? . .
Pd(1) H(2) 3.546 ? . 2_655
Pd(2) H(1) 3.587 ? . 2_655
Pd(3) H(36) 3.206 ? . 2_655
Pd(3) H(37) 2.890 ? . 2_655
Pd(4) H(10) 3.092 ? . 2_565
Pd(4) H(12) 3.497 ? . 2_565
Pd(4) H(36) 3.212 ? . 2_655
O(1) H(7) 3.492 ? . 1_655
O(1) H(9) 3.599 ? . 1_655
O(1) H(23) 3.366 ? . 2_655
O(1) H(70) 3.497 ? . 2_665
N(1) H(5) 3.392 ? . 2_565
N(1) H(83) 3.120 ? . 2_665
N(1) H(84) 2.517 ? . 2_665
C(1) H(86) 3.113 ? . 2_655
C(1) H(88) 3.329 ? . 2_655
C(2) H(84) 3.251 ? . 2_655
C(2) H(86) 3.161 ? . 2_655
C(3) H(15) 3.360 ? . 2_655
C(3) H(84) 3.408 ? . 2_655
C(3) H(86) 3.556 ? . 2_655
C(4) H(91) 3.481 ? . 1_545
C(5) H(17) 3.462 ? . 2_655
C(5) H(91) 2.552 ? . 1_545
C(6) H(91) 2.633 ? . 1_545
C(7) H(26) 3.461 ? . 2_555
C(7) H(35) 3.390 ? . 2_655
C(7) H(36) 3.199 ? . 2_655
C(7) H(37) 3.342 ? . 2_655
C(7) H(78) 3.577 ? . 2_655
C(7) H(91) 2.714 ? . 1_545
C(8) H(10) 3.535 ? . 2_565
C(8) H(26) 3.048 ? . 2_555
C(9) H(24) 3.199 ? . 2_555
C(9) H(26) 3.026 ? . 2_555
C(9) H(36) 3.431 ? . 2_655
C(10) H(12) 3.145 ? . 2_565
C(10) H(24) 3.213 ? . 2_555
C(11) H(7) 3.320 ? . 2_565
C(11) H(9) 3.549 ? . 2_565
C(11) H(10) 3.572 ? . 2_565
C(11) H(12) 3.558 ? . 2_565
C(12) H(9) 3.552 ? . 2_565
C(12) H(33) 3.189 ? . 2_655
C(12) H(89) 3.543 ? . 2_665
C(13) H(9) 2.971 ? . 2_565
C(13) H(10) 3.440 ? . 2_565
C(13) H(89) 3.231 ? . 2_665
C(14) H(37) 3.477 ? . 2_655
C(14) H(85) 3.447 ? . .
C(14) H(86) 3.256 ? . .
C(14) H(89) 3.118 ? . 2_665
C(15) H(40) 3.391 ? . 2_565
C(16) H(2) 3.404 ? . 2_655
C(16) H(40) 3.597 ? . 2_565
C(16) H(62) 3.579 ? . 2_665
C(16) H(86) 3.339 ? . .
C(17) H(39) 3.596 ? . 2_565
C(17) H(40) 3.283 ? . 2_565
C(17) H(62) 3.463 ? . 2_665
C(18) H(4) 3.512 ? . 2_655
C(18) H(62) 3.163 ? . 2_665
C(18) H(63) 3.269 ? . 2_665
C(19) H(84) 3.362 ? . 2_655
C(20) H(88) 3.464 ? . 2_655
C(22) H(52) 3.581 ? . 1_554
C(23) H(38) 3.495 ? . 2_555
C(23) H(44) 3.031 ? . 2_555
C(23) H(90) 3.342 ? . 2_655
C(24) H(73) 3.426 ? . 1_455
C(24) H(78) 3.386 ? . 1_455
C(24) H(92) 2.900 ? . 2_565
C(25) H(88) 3.131 ? . 2_655
C(26) H(88) 3.082 ? . 2_655
C(28) H(51) 3.225 ? . 2_655
C(29) H(11) 3.218 ? . 2_655
C(29) H(50) 3.365 ? . 2_655
C(29) H(51) 3.403 ? . 2_655
C(29) H(65) 3.153 ? . 2_655
C(29) H(70) 3.542 ? . 2_655
C(29) H(88) 3.060 ? . 2_655
C(30) H(4) 3.583 ? . 2_655
C(30) H(6) 2.810 ? . 2_655
C(30) H(11) 3.588 ? . 2_655
C(31) H(24) 3.119 ? . 2_555
C(32) H(23) 3.566 ? . 2_555
C(32) H(24) 3.127 ? . 2_555
C(32) H(90) 3.547 ? . 1_455
C(35) H(16) 3.256 ? . 2_565
C(35) H(63) 3.596 ? . 1_455
C(35) H(66) 3.351 ? . 1_455
C(36) H(22) 3.119 ? . 2_555
C(36) H(68) 3.167 ? . 1_455
C(37) H(67) 3.320 ? . 2_566
C(41) H(30) 3.598 ? . 2_655
C(41) H(32) 2.758 ? . 2_655
C(42) H(73) 3.589 ? . 1_456
C(42) H(74) 3.206 ? . 1_456
C(42) H(77) 3.248 ? . 1_456
C(43) H(55) 3.281 ? . 2_566
C(43) H(57) 2.947 ? . 2_566
C(49) H(3) 2.649 ? . 2_565
C(49) H(5) 3.136 ? . 2_565
C(49) H(14) 3.555 ? . 2_565
C(49) H(18) 3.486 ? . 2_565
C(49') H(3) 3.595 ? . 2_565
C(49') H(21) 3.312 ? . 2_565
C(49') H(27) 3.007 ? . 2_565
C(49') H(92) 2.904 ? . .
C(49') H(93) 3.533 ? . .
C(50) H(14) 3.448 ? . 2_565
C(50) H(16) 3.577 ? . 2_565
C(50') H(14) 2.727 ? . 2_565
C(50') H(16) 3.004 ? . 2_565
C(51) H(21) 3.306 ? . 2_565
C(51) H(54) 3.072 ? . 2_566
C(51) H(55) 3.461 ? . 2_566
C(51) H(73) 3.425 ? . 2_665
C(51') H(55) 2.919 ? . 2_566
C(53) H(83) 3.243 ? . 2_665
C(54) H(83) 3.413 ? . 2_665
C(55) H(41) 3.434 ? . 1_655
C(55) H(71) 3.353 ? . 2_665
C(55) H(72) 3.297 ? . 2_665
C(55) H(83) 3.502 ? . 2_665
C(55) H(93) 3.124 ? . .
C(56) H(34) 3.472 ? . 2_655
C(56) H(41) 3.429 ? . 1_655
C(56) H(43) 3.180 ? . 1_655
C(56) H(83) 2.992 ? . 2_665
C(56) H(85) 3.350 ? . 2_665
C(56) H(87) 3.202 ? . .
C(56) H(90) 3.580 ? . .
C(57) H(41) 3.512 ? . 1_655
C(58) H(33) 3.446 ? . 2_655
C(58) H(83) 2.806 ? . 2_665
C(59) H(63) 3.161 ? . 2_665
C(60) H(61) 3.372 ? . 2_665
C(60) H(63) 3.127 ? . 2_665
C(60) H(93) 3.137 ? . 2_665
C(63) H(25) 3.395 ? . 1_655
C(63) H(54) 3.194 ? . 1_654
C(63) H(61) 3.475 ? . 2_665
C(63) H(93) 2.862 ? . 2_665
C(64) H(20) 3.326 ? . 2_654
C(64) H(53) 3.393 ? . 1_654
C(65) H(6) 3.522 ? . 2_655
C(65) H(8) 3.371 ? . 2_655
C(65) H(25) 3.231 ? . 1_655
C(69) H(39) 3.068 ? . 2_565
C(69) H(42) 3.372 ? . 1_654
C(69) H(45) 3.367 ? . 2_565
C(69) H(46) 3.075 ? . 2_565
C(69) H(49) 3.310 ? . 1_554
C(69) H(68) 3.559 ? . 1_554
C(69') H(49) 3.582 ? . 1_554
C(69') H(52) 3.369 ? . 1_554
C(70) H(28) 3.426 ? . 2_654
C(70) H(31) 2.839 ? . 2_654
C(70) H(42) 3.233 ? . 1_654
C(70) H(44) 3.541 ? . 1_654
C(70') H(42) 2.656 ? . 1_654
C(70') H(44) 3.480 ? . 1_654
C(70') H(49) 3.467 ? . 1_554
C(70') H(68) 3.395 ? . 1_554
C(71) H(52) 3.461 ? . 1_554
C(71') H(31) 3.244 ? . 2_654
C(72) H(39) 3.290 ? . 2_565
C(73) H(62) 3.539 ? . 2_665
C(73) H(64) 3.039 ? . 2_665
C(73) H(70) 3.313 ? . 2_665
C(74) H(13) 3.116 ? . .
C(74) H(15) 3.382 ? . .
C(74) H(64) 3.274 ? . 2_665
C(74) H(87) 3.388 ? . 2_665
C(74) H(89) 3.127 ? . 2_665
C(75) H(13) 3.569 ? . .
C(75) H(23) 3.567 ? . 2_655
C(75) H(33) 3.497 ? . 2_655
C(75) H(34) 3.258 ? . 2_655
C(75) H(64) 3.307 ? . .
C(75) H(65) 3.534 ? . .
C(75) H(85) 3.253 ? . 2_665
C(75) H(87) 3.567 ? . 2_665
C(75) H(89) 3.462 ? . 2_665
C(76) H(23) 3.118 ? . 2_655
C(76) H(38) 3.549 ? . 1_655
C(76) H(64) 3.557 ? . .
C(76) H(85) 3.024 ? . 2_665
C(76) H(87) 3.527 ? . 2_665
C(77) H(61) 2.968 ? . .
C(77) H(62) 3.363 ? . .
C(77) H(83) 3.584 ? . 2_665
C(77) H(84) 3.097 ? . 2_665
C(78) H(4) 3.318 ? . 1_565
C(78) H(6) 3.375 ? . 1_565
C(78) H(25) 3.474 ? . 2_565
C(78) H(27) 3.326 ? . 2_565
C(78) H(61) 2.973 ? . .
C(78) H(71) 2.946 ? . 2_665
C(78) H(72) 2.970 ? . 2_665
C(78) H(73) 3.532 ? . 2_665
C(78) H(78) 3.394 ? . 2_665
H(1) Pd(2) 3.587 ? . 2_655
H(1) H(4) 3.303 ? . 2_655
H(1) H(13) 3.148 ? . 2_655
H(1) H(15) 3.314 ? . 2_655
H(1) H(86) 3.183 ? . 2_655
H(2) Pd(1) 3.546 ? . 2_655
H(2) C(16) 3.404 ? . 2_655
H(2) H(2) 3.438 ? . 2_655
H(2) H(15) 2.600 ? . 2_655
H(2) H(17) 3.035 ? . 2_655
H(2) H(86) 3.432 ? . 2_655
H(3) C(49) 2.649 ? . 2_565
H(3) C(49') 3.595 ? . 2_565
H(4) C(18) 3.512 ? . 2_655
H(4) C(30) 3.583 ? . 2_655
H(4) C(78) 3.318 ? . 1_545
H(4) H(1) 3.303 ? . 2_655
H(4) H(17) 2.605 ? . 2_655
H(4) H(35) 3.258 ? . 2_655
H(4) H(37) 3.041 ? . 2_655
H(4) H(71) 3.409 ? . 2_655
H(4) H(91) 2.471 ? . 1_545
H(5) N(1) 3.392 ? . 2_565
H(5) C(49) 3.136 ? . 2_565
H(5) H(59) 3.442 ? . 2_565
H(5) H(91) 3.272 ? . 1_545
H(6) C(30) 2.810 ? . 2_655
H(6) C(65) 3.522 ? . 2_655
H(6) C(78) 3.375 ? . 1_545
H(6) H(26) 3.574 ? . 2_555
H(6) H(35) 2.537 ? . 2_655
H(6) H(36) 2.597 ? . 2_655
H(6) H(37) 2.824 ? . 2_655
H(6) H(71) 3.546 ? . 2_655
H(6) H(78) 2.808 ? . 2_655
H(6) H(80) 3.360 ? . 2_655
H(6) H(91) 2.488 ? . 1_545
H(6) H(92) 3.599 ? . 1_545
H(7) O(1) 3.492 ? . 1_455
H(7) C(11) 3.320 ? . 2_565
H(7) H(10) 2.830 ? . 2_565
H(7) H(26) 3.351 ? . 2_555
H(8) C(65) 3.371 ? . 2_655
H(8) H(24) 3.049 ? . 2_555
H(8) H(25) 3.534 ? . 2_555
H(8) H(26) 3.006 ? . 2_555
H(8) H(36) 2.991 ? . 2_655
H(8) H(78) 2.978 ? . 2_655
H(8) H(79) 3.290 ? . 2_655
H(8) H(80) 3.289 ? . 2_655
H(9) O(1) 3.599 ? . 1_455
H(9) C(11) 3.549 ? . 2_565
H(9) C(12) 3.552 ? . 2_565
H(9) C(13) 2.971 ? . 2_565
H(9) H(10) 3.139 ? . 2_565
H(9) H(12) 2.274 ? . 2_565
H(9) H(90) 3.417 ? . 1_455
H(10) Pd(4) 3.092 ? . 2_565
H(10) C(8) 3.535 ? . 2_565
H(10) C(11) 3.572 ? . 2_565
H(10) C(13) 3.440 ? . 2_565
H(10) H(7) 2.830 ? . 2_565
H(10) H(9) 3.139 ? . 2_565
H(10) H(10) 2.820 ? . 2_565
H(10) H(12) 2.733 ? . 2_565
H(11) C(29) 3.218 ? . 2_655
H(11) C(30) 3.588 ? . 2_655
H(11) H(32) 3.565 ? . 2_655
H(11) H(33) 2.248 ? . 2_655
H(11) H(36) 3.048 ? . 2_655
H(11) H(37) 3.385 ? . 2_655
H(11) H(87) 3.360 ? . .
H(12) Pd(4) 3.497 ? . 2_565
H(12) C(10) 3.145 ? . 2_565
H(12) C(11) 3.558 ? . 2_565
H(12) H(9) 2.274 ? . 2_565
H(12) H(10) 2.733 ? . 2_565
H(12) H(59) 2.902 ? . 2_565
H(13) C(74) 3.116 ? . .
H(13) C(75) 3.569 ? . .
H(13) H(1) 3.148 ? . 2_655
H(13) H(33) 3.253 ? . 2_655
H(13) H(37) 2.853 ? . 2_655
H(13) H(85) 2.995 ? . .
H(13) H(86) 2.508 ? . .
H(13) H(87) 3.321 ? . .
H(13) H(88) 3.594 ? . .
H(13) H(89) 3.183 ? . 2_665
H(14) C(49) 3.555 ? . 2_565
H(14) C(50) 3.448 ? . 2_565
H(14) C(50') 2.727 ? . 2_565
H(14) H(38) 3.494 ? . 2_565
H(14) H(40) 2.891 ? . 2_565
H(14) H(59) 3.131 ? . 2_565
H(15) C(3) 3.360 ? . 2_655
H(15) C(74) 3.382 ? . .
H(15) H(1) 3.314 ? . 2_655
H(15) H(2) 2.600 ? . 2_655
H(15) H(62) 3.417 ? . 2_665
H(15) H(85) 3.360 ? . .
H(15) H(86) 2.607 ? . .
H(16) C(35) 3.256 ? . 2_565
H(16) C(50) 3.577 ? . 2_565
H(16) C(50') 3.004 ? . 2_565
H(16) H(39) 2.964 ? . 2_565
H(16) H(40) 2.835 ? . 2_565
H(16) H(41) 3.469 ? . 2_565
H(17) C(5) 3.462 ? . 2_655
H(17) H(2) 3.035 ? . 2_655
H(17) H(4) 2.605 ? . 2_655
H(17) H(62) 3.130 ? . 2_665
H(17) H(63) 3.570 ? . 2_665
H(18) C(49) 3.486 ? . 2_565
H(18) H(84) 3.397 ? . 2_655
H(20) C(64) 3.326 ? . 2_654
H(20) H(52) 3.477 ? . 1_554
H(20) H(73) 3.586 ? . 1_455
H(20) H(75) 3.217 ? . 2_654
H(20) H(76) 2.695 ? . 2_654
H(20) H(77) 3.596 ? . 2_654
H(21) C(49') 3.312 ? . 2_565
H(21) C(51) 3.306 ? . 2_565
H(21) H(52) 3.089 ? . 1_554
H(21) H(54) 3.537 ? . 1_554
H(21) H(73) 3.037 ? . 1_455
H(22) C(36) 3.119 ? . 2_555
H(22) H(38) 3.587 ? . 2_555
H(22) H(43) 3.134 ? . 2_555
H(22) H(44) 2.300 ? . 2_555
H(22) H(75) 3.327 ? . 2_654
H(23) O(1) 3.366 ? . 2_655
H(23) C(32) 3.566 ? . 2_555
H(23) C(75) 3.567 ? . 2_655
H(23) C(76) 3.118 ? . 2_655
H(23) H(38) 3.165 ? . 2_555
H(23) H(43) 3.393 ? . 2_555
H(23) H(44) 3.226 ? . 2_555
H(23) H(88) 3.022 ? . 2_655
H(23) H(90) 2.418 ? . 2_655
H(24) C(9) 3.199 ? . 2_555
H(24) C(10) 3.213 ? . 2_555
H(24) C(31) 3.119 ? . 2_555
H(24) C(32) 3.127 ? . 2_555
H(24) H(8) 3.049 ? . 2_555
H(24) H(38) 3.176 ? . 2_555
H(24) H(44) 3.147 ? . 2_555
H(24) H(90) 3.598 ? . 2_655
H(25) C(63) 3.395 ? . 1_455
H(25) C(65) 3.231 ? . 1_455
H(25) C(78) 3.474 ? . 2_565
H(25) H(8) 3.534 ? . 2_555
H(25) H(73) 2.509 ? . 1_455
H(25) H(78) 2.559 ? . 1_455
H(25) H(79) 3.098 ? . 1_455
H(25) H(92) 2.776 ? . 2_565
H(25) H(93) 3.538 ? . 2_565
H(26) C(7) 3.461 ? . 2_555
H(26) C(8) 3.048 ? . 2_555
H(26) C(9) 3.026 ? . 2_555
H(26) H(6) 3.574 ? . 2_555
H(26) H(7) 3.351 ? . 2_555
H(26) H(8) 3.006 ? . 2_555
H(26) H(78) 3.407 ? . 1_455
H(26) H(92) 3.097 ? . 2_565
H(27) C(49') 3.007 ? . 2_565
H(27) C(78) 3.326 ? . 2_565
H(27) H(92) 2.380 ? . 2_565
H(28) C(70) 3.426 ? . 2_654
H(28) H(88) 3.486 ? . 2_655
H(30) C(41) 3.598 ? . 2_655
H(30) H(51) 2.677 ? . 2_655
H(31) C(70) 2.839 ? . 2_654
H(31) C(71') 3.244 ? . 2_654
H(31) H(51) 3.026 ? . 2_655
H(32) C(41) 2.758 ? . 2_655
H(32) H(11) 3.565 ? . 2_655
H(32) H(49) 2.828 ? . 2_655
H(32) H(50) 2.490 ? . 2_655
H(32) H(51) 2.499 ? . 2_655
H(32) H(58) 3.592 ? . 2_655
H(32) H(65) 3.175 ? . 2_655
H(32) H(69) 3.438 ? . 2_655
H(33) C(12) 3.189 ? . 2_655
H(33) C(58) 3.446 ? . 2_655
H(33) C(75) 3.497 ? . 2_655
H(33) H(11) 2.248 ? . 2_655
H(33) H(13) 3.253 ? . 2_655
H(33) H(50) 3.458 ? . 2_655
H(33) H(65) 3.206 ? . 2_655
H(33) H(70) 2.873 ? . 2_655
H(33) H(87) 3.152 ? . 2_655
H(33) H(88) 2.931 ? . 2_655
H(34) C(56) 3.472 ? . 2_655
H(34) C(75) 3.258 ? . 2_655
H(34) H(64) 3.579 ? . 2_655
H(34) H(65) 2.586 ? . 2_655
H(34) H(87) 3.225 ? . 2_655
H(34) H(88) 2.449 ? . 2_655
H(35) C(7) 3.390 ? . 2_655
H(35) H(4) 3.258 ? . 2_655
H(35) H(6) 2.537 ? . 2_655
H(36) Pd(3) 3.206 ? . 2_655
H(36) Pd(4) 3.212 ? . 2_655
H(36) C(7) 3.199 ? . 2_655
H(36) C(9) 3.431 ? . 2_655
H(36) H(6) 2.597 ? . 2_655
H(36) H(8) 2.991 ? . 2_655
H(36) H(11) 3.048 ? . 2_655
H(36) H(51) 3.564 ? . 2_655
H(36) H(58) 3.292 ? . 2_655
H(37) Pd(3) 2.890 ? . 2_655
H(37) C(7) 3.342 ? . 2_655
H(37) C(14) 3.477 ? . 2_655
H(37) H(4) 3.041 ? . 2_655
H(37) H(6) 2.824 ? . 2_655
H(37) H(11) 3.385 ? . 2_655
H(37) H(13) 2.853 ? . 2_655
H(38) C(23) 3.495 ? . 2_555
H(38) C(76) 3.549 ? . 1_455
H(38) H(14) 3.494 ? . 2_565
H(38) H(22) 3.587 ? . 2_555
H(38) H(23) 3.165 ? . 2_555
H(38) H(24) 3.176 ? . 2_555
H(38) H(90) 2.683 ? . 1_455
H(39) C(17) 3.596 ? . 2_565
H(39) C(69) 3.068 ? . 2_565
H(39) C(72) 3.290 ? . 2_565
H(39) H(16) 2.964 ? . 2_565
H(39) H(82) 2.939 ? . 2_565
H(40) C(15) 3.391 ? . 2_565
H(40) C(16) 3.597 ? . 2_565
H(40) C(17) 3.283 ? . 2_565
H(40) H(14) 2.891 ? . 2_565
H(40) H(16) 2.835 ? . 2_565
H(40) H(66) 3.162 ? . 1_455
H(41) C(55) 3.434 ? . 1_455
H(41) C(56) 3.429 ? . 1_455
H(41) C(57) 3.512 ? . 1_455
H(41) H(16) 3.469 ? . 2_565
H(41) H(62) 3.587 ? . 1_455
H(41) H(63) 2.713 ? . 1_455
H(41) H(66) 2.695 ? . 1_455
H(41) H(68) 2.828 ? . 1_455
H(42) C(69) 3.372 ? . 1_456
H(42) C(70) 3.233 ? . 1_456
H(42) C(70') 2.656 ? . 1_456
H(42) H(46) 3.589 ? . 2_466
H(42) H(68) 2.719 ? . 1_455
H(42) H(81) 3.461 ? . 1_456
H(43) C(56) 3.180 ? . 1_455
H(43) H(22) 3.134 ? . 2_555
H(43) H(23) 3.393 ? . 2_555
H(43) H(65) 2.723 ? . 1_455
H(43) H(66) 2.784 ? . 1_455
H(43) H(68) 2.763 ? . 1_455
H(43) H(90) 3.335 ? . 1_455
H(44) C(23) 3.031 ? . 2_555
H(44) C(70) 3.541 ? . 1_456
H(44) C(70') 3.480 ? . 1_456
H(44) H(22) 2.300 ? . 2_555
H(44) H(23) 3.226 ? . 2_555
H(44) H(24) 3.147 ? . 2_555
H(44) H(75) 2.905 ? . 1_456
H(44) H(81) 3.260 ? . 1_456
H(45) C(69) 3.367 ? . 2_565
H(45) H(67) 2.947 ? . 2_566
H(46) C(69) 3.075 ? . 2_565
H(46) H(42) 3.589 ? . 2_466
H(46) H(46) 3.100 ? . 2_466
H(46) H(67) 3.335 ? . 2_566
H(46) H(68) 3.491 ? . 2_566
H(47) H(67) 3.130 ? . 2_566
H(47) H(74) 3.392 ? . 1_456
H(47) H(75) 3.385 ? . 1_456
H(48) H(74) 3.212 ? . 1_456
H(49) C(69) 3.310 ? . 1_556
H(49) C(69') 3.582 ? . 1_556
H(49) C(70') 3.467 ? . 1_556
H(49) H(32) 2.828 ? . 2_655
H(50) C(29) 3.365 ? . 2_655
H(50) H(32) 2.490 ? . 2_655
H(50) H(33) 3.458 ? . 2_655
H(51) C(28) 3.225 ? . 2_655
H(51) C(29) 3.403 ? . 2_655
H(51) H(30) 2.677 ? . 2_655
H(51) H(31) 3.026 ? . 2_655
H(51) H(32) 2.499 ? . 2_655
H(51) H(36) 3.564 ? . 2_655
H(51) H(80) 3.475 ? . 2_655
H(52) C(22) 3.581 ? . 1_556
H(52) C(69') 3.369 ? . 1_556
H(52) C(71) 3.461 ? . 1_556
H(52) H(20) 3.477 ? . 1_556
H(52) H(21) 3.089 ? . 1_556
H(53) C(64) 3.393 ? . 1_456
H(53) H(73) 3.440 ? . 1_456
H(53) H(74) 3.029 ? . 1_456
H(53) H(76) 3.527 ? . 2_655
H(53) H(77) 2.450 ? . 1_456
H(53) H(79) 3.314 ? . 2_655
H(54) C(51) 3.072 ? . 2_566
H(54) C(63) 3.194 ? . 1_456
H(54) H(21) 3.537 ? . 1_556
H(54) H(73) 3.003 ? . 1_456
H(54) H(74) 2.517 ? . 1_456
H(54) H(77) 3.229 ? . 1_456
H(55) C(43) 3.281 ? . 2_566
H(55) C(51) 3.461 ? . 2_566
H(55) C(51') 2.919 ? . 2_566
H(55) H(55) 3.380 ? . 2_566
H(55) H(56) 3.384 ? . 2_566
H(55) H(57) 2.604 ? . 2_566
H(56) H(55) 3.384 ? . 2_566
H(56) H(57) 3.061 ? . 2_566
H(57) C(43) 2.947 ? . 2_566
H(57) H(55) 2.604 ? . 2_566
H(57) H(56) 3.061 ? . 2_566
H(57) H(57) 2.694 ? . 2_566
H(58) H(32) 3.592 ? . 2_655
H(58) H(36) 3.292 ? . 2_655
H(59) H(5) 3.442 ? . 2_565
H(59) H(12) 2.902 ? . 2_565
H(59) H(14) 3.131 ? . 2_565
H(60) H(72) 3.139 ? . 2_665
H(60) H(74) 3.526 ? . 2_665
H(60) H(93) 3.278 ? . .
H(61) C(60) 3.372 ? . 2_665
H(61) C(63) 3.475 ? . 2_665
H(61) C(77) 2.968 ? . .
H(61) C(78) 2.973 ? . .
H(61) H(71) 2.921 ? . 2_665
H(61) H(72) 2.543 ? . 2_665
H(61) H(92) 3.595 ? . .
H(61) H(93) 2.242 ? . .
H(62) C(16) 3.579 ? . 2_665
H(62) C(17) 3.463 ? . 2_665
H(62) C(18) 3.163 ? . 2_665
H(62) C(73) 3.539 ? . 2_665
H(62) C(77) 3.363 ? . .
H(62) H(15) 3.417 ? . 2_665
H(62) H(17) 3.130 ? . 2_665
H(62) H(41) 3.587 ? . 1_655
H(62) H(71) 3.480 ? . 2_665
H(62) H(83) 2.864 ? . 2_665
H(62) H(84) 3.450 ? . 2_665
H(62) H(93) 3.307 ? . .
H(63) C(18) 3.269 ? . 2_665
H(63) C(35) 3.596 ? . 1_655
H(63) C(59) 3.161 ? . 2_665
H(63) C(60) 3.127 ? . 2_665
H(63) H(17) 3.570 ? . 2_665
H(63) H(41) 2.713 ? . 1_655
H(63) H(71) 3.126 ? . 2_665
H(63) H(72) 3.196 ? . 2_665
H(63) H(93) 3.513 ? . .
H(64) C(73) 3.039 ? . 2_665
H(64) C(74) 3.274 ? . 2_665
H(64) C(75) 3.307 ? . .
H(64) C(76) 3.557 ? . .
H(64) H(34) 3.579 ? . 2_655
H(64) H(83) 2.160 ? . 2_665
H(64) H(85) 2.616 ? . 2_665
H(64) H(87) 2.546 ? . .
H(64) H(88) 3.530 ? . .
H(64) H(89) 3.391 ? . .
H(64) H(90) 3.553 ? . .
H(65) C(29) 3.153 ? . 2_655
H(65) C(75) 3.534 ? . .
H(65) H(32) 3.175 ? . 2_655
H(65) H(33) 3.206 ? . 2_655
H(65) H(34) 2.586 ? . 2_655
H(65) H(43) 2.723 ? . 1_655
H(65) H(87) 3.100 ? . .
H(65) H(88) 3.332 ? . .
H(65) H(90) 3.344 ? . .
H(66) C(35) 3.351 ? . 1_655
H(66) H(40) 3.162 ? . 1_655
H(66) H(41) 2.695 ? . 1_655
H(66) H(43) 2.784 ? . 1_655
H(66) H(83) 3.287 ? . 2_665
H(66) H(85) 3.219 ? . 2_665
H(66) H(87) 3.529 ? . .
H(66) H(89) 3.439 ? . .
H(66) H(90) 3.260 ? . .
H(67) C(37) 3.320 ? . 2_566
H(67) H(45) 2.947 ? . 2_566
H(67) H(46) 3.335 ? . 2_566
H(67) H(47) 3.130 ? . 2_566
H(68) C(36) 3.167 ? . 1_655
H(68) C(69) 3.559 ? . 1_556
H(68) C(70') 3.395 ? . 1_556
H(68) H(41) 2.828 ? . 1_655
H(68) H(42) 2.719 ? . 1_655
H(68) H(43) 2.763 ? . 1_655
H(68) H(46) 3.491 ? . 2_566
H(69) H(32) 3.438 ? . 2_655
H(70) O(1) 3.497 ? . 2_665
H(70) C(29) 3.542 ? . 2_655
H(70) C(73) 3.313 ? . 2_665
H(70) H(33) 2.873 ? . 2_655
H(70) H(83) 2.456 ? . 2_665
H(70) H(87) 3.061 ? . .
H(71) C(55) 3.353 ? . 2_665
H(71) C(78) 2.946 ? . 2_665
H(71) H(4) 3.409 ? . 2_655
H(71) H(6) 3.546 ? . 2_655
H(71) H(61) 2.921 ? . 2_665
H(71) H(62) 3.480 ? . 2_665
H(71) H(63) 3.126 ? . 2_665
H(71) H(91) 2.804 ? . 2_665
H(71) H(93) 2.253 ? . 2_665
H(72) C(55) 3.297 ? . 2_665
H(72) C(78) 2.970 ? . 2_665
H(72) H(60) 3.139 ? . 2_665
H(72) H(61) 2.543 ? . 2_665
H(72) H(63) 3.196 ? . 2_665
H(72) H(91) 3.404 ? . 2_665
H(72) H(92) 3.200 ? . 2_665
H(72) H(93) 2.055 ? . 2_665
H(73) C(24) 3.426 ? . 1_655
H(73) C(42) 3.589 ? . 1_654
H(73) C(51) 3.425 ? . 2_665
H(73) C(78) 3.532 ? . 2_665
H(73) H(20) 3.586 ? . 1_655
H(73) H(21) 3.037 ? . 1_655
H(73) H(25) 2.509 ? . 1_655
H(73) H(53) 3.440 ? . 1_654
H(73) H(54) 3.003 ? . 1_654
H(73) H(92) 3.318 ? . 2_665
H(73) H(93) 2.906 ? . 2_665
H(74) C(42) 3.206 ? . 1_654
H(74) H(47) 3.392 ? . 1_654
H(74) H(48) 3.212 ? . 1_654
H(74) H(53) 3.029 ? . 1_654
H(74) H(54) 2.517 ? . 1_654
H(74) H(60) 3.526 ? . 2_665
H(74) H(93) 3.576 ? . 2_665
H(75) H(20) 3.217 ? . 2_654
H(75) H(22) 3.327 ? . 2_654
H(75) H(44) 2.905 ? . 1_654
H(75) H(47) 3.385 ? . 1_654
H(76) H(20) 2.695 ? . 2_654
H(76) H(53) 3.527 ? . 2_655
H(77) C(42) 3.248 ? . 1_654
H(77) H(20) 3.596 ? . 2_654
H(77) H(53) 2.450 ? . 1_654
H(77) H(54) 3.229 ? . 1_654
H(78) C(7) 3.577 ? . 2_655
H(78) C(24) 3.386 ? . 1_655
H(78) C(78) 3.394 ? . 2_665
H(78) H(6) 2.808 ? . 2_655
H(78) H(8) 2.978 ? . 2_655
H(78) H(25) 2.559 ? . 1_655
H(78) H(26) 3.407 ? . 1_655
H(78) H(91) 3.167 ? . 2_665
H(78) H(92) 3.404 ? . 2_665
H(78) H(93) 3.053 ? . 2_665
H(79) H(8) 3.290 ? . 2_655
H(79) H(25) 3.098 ? . 1_655
H(79) H(53) 3.314 ? . 2_655
H(80) H(6) 3.360 ? . 2_655
H(80) H(8) 3.289 ? . 2_655
H(80) H(51) 3.475 ? . 2_655
H(81) H(42) 3.461 ? . 1_654
H(81) H(44) 3.260 ? . 1_654
H(82) H(39) 2.939 ? . 2_565
H(83) N(1) 3.120 ? . 2_665
H(83) C(53) 3.243 ? . 2_665
H(83) C(54) 3.413 ? . 2_665
H(83) C(55) 3.502 ? . 2_665
H(83) C(56) 2.992 ? . 2_665
H(83) C(58) 2.806 ? . 2_665
H(83) C(77) 3.584 ? . 2_665
H(83) H(62) 2.864 ? . 2_665
H(83) H(64) 2.160 ? . 2_665
H(83) H(66) 3.287 ? . 2_665
H(83) H(70) 2.456 ? . 2_665
H(83) H(87) 3.369 ? . 2_665
H(84) N(1) 2.517 ? . 2_665
H(84) C(2) 3.251 ? . 2_655
H(84) C(3) 3.408 ? . 2_655
H(84) C(19) 3.362 ? . 2_655
H(84) C(77) 3.097 ? . 2_665
H(84) H(18) 3.397 ? . 2_655
H(84) H(62) 3.450 ? . 2_665
H(85) C(14) 3.447 ? . .
H(85) C(56) 3.350 ? . 2_665
H(85) C(75) 3.253 ? . 2_665
H(85) C(76) 3.024 ? . 2_665
H(85) H(13) 2.995 ? . .
H(85) H(15) 3.360 ? . .
H(85) H(64) 2.616 ? . 2_665
H(85) H(66) 3.219 ? . 2_665
H(85) H(85) 3.569 ? . 2_665
H(85) H(87) 2.667 ? . 2_665
H(85) H(89) 2.252 ? . 2_665
H(85) H(90) 3.559 ? . 2_665
H(86) C(1) 3.113 ? . 2_655
H(86) C(2) 3.161 ? . 2_655
H(86) C(3) 3.556 ? . 2_655
H(86) C(14) 3.256 ? . .
H(86) C(16) 3.339 ? . .
H(86) H(1) 3.183 ? . 2_655
H(86) H(2) 3.432 ? . 2_655
H(86) H(13) 2.508 ? . .
H(86) H(15) 2.607 ? . .
H(86) H(89) 3.497 ? . 2_665
H(87) C(56) 3.202 ? . .
H(87) C(74) 3.388 ? . 2_665
H(87) C(75) 3.567 ? . 2_665
H(87) C(76) 3.527 ? . 2_665
H(87) H(11) 3.360 ? . .
H(87) H(13) 3.321 ? . .
H(87) H(33) 3.152 ? . 2_655
H(87) H(34) 3.225 ? . 2_655
H(87) H(64) 2.546 ? . .
H(87) H(65) 3.100 ? . .
H(87) H(66) 3.529 ? . .
H(87) H(70) 3.061 ? . .
H(87) H(83) 3.369 ? . 2_665
H(87) H(85) 2.667 ? . 2_665
H(87) H(87) 3.292 ? . 2_665
H(87) H(89) 2.874 ? . 2_665
H(88) C(1) 3.329 ? . 2_655
H(88) C(20) 3.464 ? . 2_655
H(88) C(25) 3.131 ? . 2_655
H(88) C(26) 3.082 ? . 2_655
H(88) C(29) 3.060 ? . 2_655
H(88) H(13) 3.594 ? . .
H(88) H(23) 3.022 ? . 2_655
H(88) H(28) 3.486 ? . 2_655
H(88) H(33) 2.931 ? . 2_655
H(88) H(34) 2.449 ? . 2_655
H(88) H(64) 3.530 ? . .
H(88) H(65) 3.332 ? . .
H(89) C(12) 3.543 ? . 2_665
H(89) C(13) 3.231 ? . 2_665
H(89) C(14) 3.118 ? . 2_665
H(89) C(74) 3.127 ? . 2_665
H(89) C(75) 3.462 ? . 2_665
H(89) H(13) 3.183 ? . 2_665
H(89) H(64) 3.391 ? . .
H(89) H(66) 3.439 ? . .
H(89) H(85) 2.252 ? . 2_665
H(89) H(86) 3.497 ? . 2_665
H(89) H(87) 2.874 ? . 2_665
H(90) C(23) 3.342 ? . 2_655
H(90) C(32) 3.547 ? . 1_655
H(90) C(56) 3.580 ? . .
H(90) H(9) 3.417 ? . 1_655
H(90) H(23) 2.418 ? . 2_655
H(90) H(24) 3.598 ? . 2_655
H(90) H(38) 2.683 ? . 1_655
H(90) H(43) 3.335 ? . 1_655
H(90) H(64) 3.553 ? . .
H(90) H(65) 3.344 ? . .
H(90) H(66) 3.260 ? . .
H(90) H(85) 3.559 ? . 2_665
H(91) C(4) 3.481 ? . 1_565
H(91) C(5) 2.552 ? . 1_565
H(91) C(6) 2.633 ? . 1_565
H(91) C(7) 2.714 ? . 1_565
H(91) H(4) 2.471 ? . 1_565
H(91) H(5) 3.272 ? . 1_565
H(91) H(6) 2.488 ? . 1_565
H(91) H(71) 2.804 ? . 2_665
H(91) H(72) 3.404 ? . 2_665
H(91) H(78) 3.167 ? . 2_665
H(92) C(24) 2.900 ? . 2_565
H(92) C(49') 2.904 ? . .
H(92) H(6) 3.599 ? . 1_565
H(92) H(25) 2.776 ? . 2_565
H(92) H(26) 3.097 ? . 2_565
H(92) H(27) 2.380 ? . 2_565
H(92) H(61) 3.595 ? . .
H(92) H(72) 3.200 ? . 2_665
H(92) H(73) 3.318 ? . 2_665
H(92) H(78) 3.404 ? . 2_665
H(93) C(49') 3.533 ? . .
H(93) C(55) 3.124 ? . .
H(93) C(60) 3.137 ? . 2_665
H(93) C(63) 2.862 ? . 2_665
H(93) H(25) 3.538 ? . 2_565
H(93) H(60) 3.278 ? . .
H(93) H(61) 2.242 ? . .
H(93) H(62) 3.307 ? . .
H(93) H(63) 3.513 ? . .
H(93) H(71) 2.253 ? . 2_665
H(93) H(72) 2.055 ? . 2_665
H(93) H(73) 2.906 ? . 2_665
H(93) H(74) 3.576 ? . 2_665
H(93) H(78) 3.053 ? . 2_665

loop_
_geom_torsion_atom_site_label_1
_geom_torsion_atom_site_label_2
_geom_torsion_atom_site_label_3
_geom_torsion_atom_site_label_4
_geom_torsion
_geom_torsion_publ_flag
_geom_torsion_site_symmetry_1
_geom_torsion_site_symmetry_2
_geom_torsion_site_symmetry_3
_geom_torsion_site_symmetry_4
Pd(2) Pd(1) C(1) C(2) 27.6(6) ? . . . .
Pd(2) Pd(1) C(1) C(26) 138.9(6) ? . . . .
C(1) Pd(1) Pd(2) Pd(3) -113.3(6) ? . . . .
C(1) Pd(1) Pd(2) C(4) -15.1(3) ? . . . .
C(1) Pd(1) Pd(2) C(5) 1.8(3) ? . . . .
C(1) Pd(1) Pd(2) C(15) -172.3(3) ? . . . .
C(1) Pd(1) Pd(2) C(16) 169.1(3) ? . . . .
Pd(2) Pd(1) C(2) C(1) -160.9(4) ? . . . .
Pd(2) Pd(1) C(2) C(3) -30.7(4) ? . . . .
Pd(2) Pd(1) C(2) C(19) 82.4(7) ? . . . .
C(2) Pd(1) Pd(2) Pd(3) -97.3(5) ? . . . .
C(2) Pd(1) Pd(2) C(4) 0.9(3) ? . . . .
C(2) Pd(1) Pd(2) C(5) 17.9(3) ? . . . .
C(2) Pd(1) Pd(2) C(15) -156.3(3) ? . . . .
C(2) Pd(1) Pd(2) C(16) -174.8(3) ? . . . .
Pd(2) Pd(1) C(3) C(2) 148.5(4) ? . . . .
Pd(2) Pd(1) C(3) C(4) 28.8(6) ? . . . .
C(3) Pd(1) Pd(2) Pd(3) -116.4(6) ? . . . .
C(3) Pd(1) Pd(2) C(4) -18.2(3) ? . . . .
C(3) Pd(1) Pd(2) C(5) -1.3(3) ? . . . .
C(3) Pd(1) Pd(2) C(15) -175.4(3) ? . . . .
C(3) Pd(1) Pd(2) C(16) 166.0(3) ? . . . .
Pd(2) Pd(1) C(17) C(16) 29.1(4) ? . . . .
Pd(2) Pd(1) C(17) C(18) 153.5(5) ? . . . .
C(17) Pd(1) Pd(2) Pd(3) 58.1(6) ? . . . .
C(17) Pd(1) Pd(2) C(4) 156.3(3) ? . . . .
C(17) Pd(1) Pd(2) C(5) 173.2(3) ? . . . .
C(17) Pd(1) Pd(2) C(15) -0.9(3) ? . . . .
C(17) Pd(1) Pd(2) C(16) -19.5(3) ? . . . .
Pd(2) Pd(1) C(18) C(17) -25.5(5) ? . . . .
Pd(2) Pd(1) C(18) C(59) -146.6(4) ? . . . .
C(18) Pd(1) Pd(2) Pd(3) 74.0(6) ? . . . .
C(18) Pd(1) Pd(2) C(4) 172.2(3) ? . . . .
C(18) Pd(1) Pd(2) C(5) -170.9(3) ? . . . .
C(18) Pd(1) Pd(2) C(15) 15.0(3) ? . . . .
C(18) Pd(1) Pd(2) C(16) -3.6(3) ? . . . .
C(1) Pd(1) C(2) C(3) 130.1(6) ? . . . .
C(1) Pd(1) C(2) C(19) -116.8(9) ? . . . .
C(2) Pd(1) C(1) C(26) 111.4(9) ? . . . .
C(1) Pd(1) C(3) C(2) -29.2(4) ? . . . .
C(1) Pd(1) C(3) C(4) -148.8(7) ? . . . .
C(3) Pd(1) C(1) C(2) 30.8(5) ? . . . .
C(3) Pd(1) C(1) C(26) 142.2(8) ? . . . .
C(1) Pd(1) C(17) C(16) -163.9(6) ? . . . .
C(1) Pd(1) C(17) C(18) -39.5(9) ? . . . .
C(17) Pd(1) C(1) C(2) -134.6(6) ? . . . .
C(17) Pd(1) C(1) C(26) -23.2(12) ? . . . .
C(1) Pd(1) C(18) C(17) 160.3(5) ? . . . .
C(1) Pd(1) C(18) C(59) 39.2(5) ? . . . .
C(18) Pd(1) C(1) C(2) -160.6(4) ? . . . .
C(18) Pd(1) C(1) C(26) -49.3(8) ? . . . .
C(2) Pd(1) C(3) C(4) -119.6(8) ? . . . .
C(3) Pd(1) C(2) C(1) -130.1(6) ? . . . .
C(3) Pd(1) C(2) C(19) 113.1(8) ? . . . .
C(2) Pd(1) C(17) C(16) 107.9(8) ? . . . .
C(2) Pd(1) C(17) C(18) -127.7(7) ? . . . .
C(17) Pd(1) C(2) C(1) 127.6(7) ? . . . .
C(17) Pd(1) C(2) C(3) -102.3(8) ? . . . .
C(17) Pd(1) C(2) C(19) 10.8(12) ? . . . .
C(2) Pd(1) C(18) C(17) 136.3(6) ? . . . .
C(2) Pd(1) C(18) C(59) 15.2(8) ? . . . .
C(18) Pd(1) C(2) C(1) 37.4(8) ? . . . .
C(18) Pd(1) C(2) C(3) 167.5(5) ? . . . .
C(18) Pd(1) C(2) C(19) -79.4(9) ? . . . .
C(3) Pd(1) C(17) C(16) 37.3(8) ? . . . .
C(3) Pd(1) C(17) C(18) 161.7(5) ? . . . .
C(17) Pd(1) C(3) C(2) 140.3(5) ? . . . .
C(17) Pd(1) C(3) C(4) 20.7(9) ? . . . .
C(3) Pd(1) C(18) C(17) -85.2(14) ? . . . .
C(3) Pd(1) C(18) C(59) 153.6(12) ? . . . .
C(18) Pd(1) C(3) C(2) -149.0(12) ? . . . .
C(18) Pd(1) C(3) C(4) 91.4(14) ? . . . .
C(17) Pd(1) C(18) C(59) -121.1(7) ? . . . .
C(18) Pd(1) C(17) C(16) -124.4(8) ? . . . .
Pd(1) Pd(2) Pd(3) Pd(4) -109.2(6) ? . . . .
Pd(1) Pd(2) Pd(3) C(6) 96.5(5) ? . . . .
Pd(1) Pd(2) Pd(3) C(7) 113.2(5) ? . . . .
Pd(1) Pd(2) Pd(3) C(13) -63.9(6) ? . . . .
Pd(1) Pd(2) Pd(3) C(14) -80.1(5) ? . . . .
Pd(1) Pd(2) C(4) C(3) 27.4(4) ? . . . .
Pd(1) Pd(2) C(4) C(5) 152.5(4) ? . . . .
Pd(1) Pd(2) C(5) C(4) -27.2(4) ? . . . .
Pd(1) Pd(2) C(5) C(6) -147.8(5) ? . . . .
Pd(1) Pd(2) C(15) C(14) -153.0(4) ? . . . .
Pd(1) Pd(2) C(15) C(16) -29.9(5) ? . . . .
Pd(1) Pd(2) C(16) C(15) 150.4(5) ? . . . .
Pd(1) Pd(2) C(16) C(17) 29.0(3) ? . . . .
Pd(3) Pd(2) C(4) C(3) -156.4(4) ? . . . .
Pd(3) Pd(2) C(4) C(5) -31.3(4) ? . . . .
C(4) Pd(2) Pd(3) Pd(4) 153.8(4) ? . . . .
C(4) Pd(2) Pd(3) C(6) -0.5(3) ? . . . .
C(4) Pd(2) Pd(3) C(7) 16.2(3) ? . . . .
C(4) Pd(2) Pd(3) C(13) -160.9(3) ? . . . .
C(4) Pd(2) Pd(3) C(14) -177.1(3) ? . . . .
Pd(3) Pd(2) C(5) C(4) 149.4(4) ? . . . .
Pd(3) Pd(2) C(5) C(6) 28.8(5) ? . . . .
C(5) Pd(2) Pd(3) Pd(4) 134.7(4) ? . . . .
C(5) Pd(2) Pd(3) C(6) -19.5(3) ? . . . .
C(5) Pd(2) Pd(3) C(7) -2.8(3) ? . . . .
C(5) Pd(2) Pd(3) C(13) -179.95(15) ? . . . .
C(5) Pd(2) Pd(3) C(14) 163.8(3) ? . . . .
Pd(3) Pd(2) C(15) C(14) 30.3(4) ? . . . .
Pd(3) Pd(2) C(15) C(16) 153.5(5) ? . . . .
C(15) Pd(2) Pd(3) Pd(4) -49.2(4) ? . . . .
C(15) Pd(2) Pd(3) C(6) 156.6(3) ? . . . .
C(15) Pd(2) Pd(3) C(7) 173.3(3) ? . . . .
C(15) Pd(2) Pd(3) C(13) -3.8(3) ? . . . .
C(15) Pd(2) Pd(3) C(14) -20.1(3) ? . . . .
Pd(3) Pd(2) C(16) C(15) -25.9(5) ? . . . .
Pd(3) Pd(2) C(16) C(17) -147.3(3) ? . . . .
C(16) Pd(2) Pd(3) Pd(4) -32.7(4) ? . . . .
C(16) Pd(2) Pd(3) C(6) 173.1(3) ? . . . .
C(16) Pd(2) Pd(3) C(7) -170.2(3) ? . . . .
C(16) Pd(2) Pd(3) C(13) 12.6(3) ? . . . .
C(16) Pd(2) Pd(3) C(14) -3.6(3) ? . . . .
C(4) Pd(2) C(5) C(6) -120.6(8) ? . . . .
C(5) Pd(2) C(4) C(3) -125.1(7) ? . . . .
C(4) Pd(2) C(15) C(14) 121.7(8) ? . . . .
C(4) Pd(2) C(15) C(16) -115.1(8) ? . . . .
C(15) Pd(2) C(4) C(3) 119.6(8) ? . . . .
C(15) Pd(2) C(4) C(5) -115.2(8) ? . . . .
C(4) Pd(2) C(16) C(15) 143.1(5) ? . . . .
C(4) Pd(2) C(16) C(17) 21.7(7) ? . . . .
C(16) Pd(2) C(4) C(3) 34.8(8) ? . . . .
C(16) Pd(2) C(4) C(5) 159.9(4) ? . . . .
C(5) Pd(2) C(15) C(14) 37.2(9) ? . . . .
C(5) Pd(2) C(15) C(16) 160.3(6) ? . . . .
C(15) Pd(2) C(5) C(4) 142.7(5) ? . . . .
C(15) Pd(2) C(5) C(6) 22.1(10) ? . . . .
C(5) Pd(2) C(16) C(15) -118.3(14) ? . . . .
C(5) Pd(2) C(16) C(17) 120.3(15) ? . . . .
C(16) Pd(2) C(5) C(4) -115.0(15) ? . . . .
C(16) Pd(2) C(5) C(6) 124.4(14) ? . . . .
C(15) Pd(2) C(16) C(17) -121.3(7) ? . . . .
C(16) Pd(2) C(15) C(14) -123.2(8) ? . . . .
Pd(2) Pd(3) Pd(4) C(8) -158.1(4) ? . . . .
Pd(2) Pd(3) Pd(4) C(9) -140.0(4) ? . . . .
Pd(2) Pd(3) Pd(4) C(10) -156.5(4) ? . . . .
Pd(2) Pd(3) Pd(4) C(11) 38.7(4) ? . . . .
Pd(2) Pd(3) Pd(4) C(12) 25.5(4) ? . . . .
Pd(2) Pd(3) C(6) C(5) 30.3(4) ? . . . .
Pd(2) Pd(3) C(6) C(7) 151.9(4) ? . . . .
Pd(2) Pd(3) C(7) C(6) -26.7(4) ? . . . .
Pd(2) Pd(3) C(7) C(8) -153.0(5) ? . . . .
Pd(2) Pd(3) C(13) C(12) -145.4(4) ? . . . .
Pd(2) Pd(3) C(13) C(14) -25.4(5) ? . . . .
Pd(2) Pd(3) C(14) C(13) 154.7(5) ? . . . .
Pd(2) Pd(3) C(14) C(15) 30.2(3) ? . . . .
Pd(4) Pd(3) C(6) C(5) -147.8(4) ? . . . .
Pd(4) Pd(3) C(6) C(7) -26.2(4) ? . . . .
C(6) Pd(3) Pd(4) C(8) -4.5(3) ? . . . .
C(6) Pd(3) Pd(4) C(9) 13.5(3) ? . . . .
C(6) Pd(3) Pd(4) C(10) -2.9(3) ? . . . .
C(6) Pd(3) Pd(4) C(11) -167.7(3) ? . . . .
C(6) Pd(3) Pd(4) C(12) 179.0(2) ? . . . .
Pd(4) Pd(3) C(7) C(6) 156.0(4) ? . . . .
Pd(4) Pd(3) C(7) C(8) 29.7(5) ? . . . .
C(7) Pd(3) Pd(4) C(8) -20.0(3) ? . . . .
C(7) Pd(3) Pd(4) C(9) -1.9(3) ? . . . .
C(7) Pd(3) Pd(4) C(10) -18.4(3) ? . . . .
C(7) Pd(3) Pd(4) C(11) 176.8(3) ? . . . .
C(7) Pd(3) Pd(4) C(12) 163.5(2) ? . . . .
Pd(4) Pd(3) C(13) C(12) 31.5(4) ? . . . .
Pd(4) Pd(3) C(13) C(14) 151.5(5) ? . . . .
C(13) Pd(3) Pd(4) C(8) 155.6(3) ? . . . .
C(13) Pd(3) Pd(4) C(9) 173.7(3) ? . . . .
C(13) Pd(3) Pd(4) C(10) 157.2(3) ? . . . .
C(13) Pd(3) Pd(4) C(11) -7.6(3) ? . . . .
C(13) Pd(3) Pd(4) C(12) -20.9(3) ? . . . .
Pd(4) Pd(3) C(14) C(13) -27.3(5) ? . . . .
Pd(4) Pd(3) C(14) C(15) -151.8(3) ? . . . .
C(14) Pd(3) Pd(4) C(8) 173.4(2) ? . . . .
C(14) Pd(3) Pd(4) C(9) -168.6(3) ? . . . .
C(14) Pd(3) Pd(4) C(10) 174.9(3) ? . . . .
C(14) Pd(3) Pd(4) C(11) 10.2(3) ? . . . .
C(14) Pd(3) Pd(4) C(12) -3.1(2) ? . . . .
C(6) Pd(3) C(7) C(8) -126.3(7) ? . . . .
C(7) Pd(3) C(6) C(5) -121.6(7) ? . . . .
C(6) Pd(3) C(13) C(12) 137.2(8) ? . . . .
C(6) Pd(3) C(13) C(14) -102.8(9) ? . . . .
C(13) Pd(3) C(6) C(5) 114.3(8) ? . . . .
C(13) Pd(3) C(6) C(7) -124.2(8) ? . . . .
C(6) Pd(3) C(14) C(13) 149.6(5) ? . . . .
C(6) Pd(3) C(14) C(15) 25.1(7) ? . . . .
C(14) Pd(3) C(6) C(5) 35.6(8) ? . . . .
C(14) Pd(3) C(6) C(7) 157.1(4) ? . . . .
C(7) Pd(3) C(13) C(12) 40.3(9) ? . . . .
C(7) Pd(3) C(13) C(14) 160.2(6) ? . . . .
C(13) Pd(3) C(7) C(6) 147.8(6) ? . . . .
C(13) Pd(3) C(7) C(8) 21.5(9) ? . . . .
C(7) Pd(3) C(14) C(13) -135.5(13) ? . . . .
C(7) Pd(3) C(14) C(15) 100.0(15) ? . . . .
C(14) Pd(3) C(7) C(6) -93.2(15) ? . . . .
C(14) Pd(3) C(7) C(8) 140.6(13) ? . . . .
C(13) Pd(3) C(14) C(15) -124.4(7) ? . . . .
C(14) Pd(3) C(13) C(12) -120.0(7) ? . . . .
Pd(3) Pd(4) C(8) C(7) 33.4(4) ? . . . .
Pd(3) Pd(4) C(8) C(9) 148.5(4) ? . . . .
Pd(3) Pd(4) C(9) C(8) -27.6(3) ? . . . .
Pd(3) Pd(4) C(9) C(10) -158.3(4) ? . . . .
Pd(3) Pd(4) C(10) C(9) 27.9(5) ? . . . .
Pd(3) Pd(4) C(10) C(31) 138.4(4) ? . . . .
Pd(3) Pd(4) C(11) C(12) -20.7(4) ? . . . .
Pd(3) Pd(4) C(11) C(45) -138.8(4) ? . . . .
Pd(3) Pd(4) C(12) C(11) 159.2(4) ? . . . .
Pd(3) Pd(4) C(12) C(13) 31.8(3) ? . . . .
C(8) Pd(4) C(9) C(10) -130.7(6) ? . . . .
C(9) Pd(4) C(8) C(7) -115.1(7) ? . . . .
C(8) Pd(4) C(10) C(9) 29.4(5) ? . . . .
C(8) Pd(4) C(10) C(31) 139.9(5) ? . . . .
C(10) Pd(4) C(8) C(7) -145.2(6) ? . . . .
C(10) Pd(4) C(8) C(9) -30.1(4) ? . . . .
C(8) Pd(4) C(11) C(12) -74.2(9) ? . . . .
C(8) Pd(4) C(11) C(45) 167.7(6) ? . . . .
C(11) Pd(4) C(8) C(7) 93.5(9) ? . . . .
C(11) Pd(4) C(8) C(9) -151.4(7) ? . . . .
C(8) Pd(4) C(12) C(11) 154.9(4) ? . . . .
C(8) Pd(4) C(12) C(13) 27.5(5) ? . . . .
C(12) Pd(4) C(8) C(7) 38.1(6) ? . . . .
C(12) Pd(4) C(8) C(9) 153.1(4) ? . . . .
C(9) Pd(4) C(10) C(31) 110.5(7) ? . . . .
C(10) Pd(4) C(9) C(8) 130.7(6) ? . . . .
C(9) Pd(4) C(11) C(12) 155.9(7) ? . . . .
C(9) Pd(4) C(11) C(45) 37.8(10) ? . . . .
C(11) Pd(4) C(9) C(8) 155.6(7) ? . . . .
C(11) Pd(4) C(9) C(10) 24.9(10) ? . . . .
C(9) Pd(4) C(12) C(11) -154.0(9) ? . . . .
C(9) Pd(4) C(12) C(13) 78.6(10) ? . . . .
C(12) Pd(4) C(9) C(8) -71.5(10) ? . . . .
C(12) Pd(4) C(9) C(10) 157.8(8) ? . . . .
C(10) Pd(4) C(11) C(12) 173.5(4) ? . . . .
C(10) Pd(4) C(11) C(45) 55.4(6) ? . . . .
C(11) Pd(4) C(10) C(9) -169.4(5) ? . . . .
C(11) Pd(4) C(10) C(31) -58.9(6) ? . . . .
C(10) Pd(4) C(12) C(11) -16.3(9) ? . . . .
C(10) Pd(4) C(12) C(13) -143.7(7) ? . . . .
C(12) Pd(4) C(10) C(9) -157.5(7) ? . . . .
C(12) Pd(4) C(10) C(31) -47.0(9) ? . . . .
C(11) Pd(4) C(12) C(13) -127.4(6) ? . . . .
C(12) Pd(4) C(11) C(45) -118.1(7) ? . . . .
C(73) O(1) C(76) C(75) 24.4(16) ? . . . .
C(76) O(1) C(73) C(74) -13(2) ? . . . .
Pd(1) C(1) C(2) C(3) -52.7(7) ? . . . .
Pd(1) C(1) C(2) C(19) 120.7(7) ? . . . .
Pd(1) C(1) C(26) C(25) -85.9(10) ? . . . .
Pd(1) C(1) C(26) C(27) 99.2(8) ? . . . .
C(2) C(1) C(26) C(25) -2.7(12) ? . . . .
C(2) C(1) C(26) C(27) -177.6(7) ? . . . .
C(26) C(1) C(2) Pd(1) -119.4(7) ? . . . .
C(26) C(1) C(2) C(3) -172.1(7) ? . . . .
C(26) C(1) C(2) C(19) 1.3(12) ? . . . .
Pd(1) C(2) C(3) C(4) 98.7(7) ? . . . .
Pd(1) C(2) C(19) C(20) 94.7(9) ? . . . .
C(1) C(2) C(3) Pd(1) 57.6(7) ? . . . .
C(1) C(2) C(3) C(4) 156.3(8) ? . . . .
C(1) C(2) C(19) C(20) 2.1(12) ? . . . .
C(3) C(2) C(19) C(20) 175.2(7) ? . . . .
C(19) C(2) C(3) Pd(1) -115.7(8) ? . . . .
C(19) C(2) C(3) C(4) -16.9(13) ? . . . .
Pd(1) C(3) C(4) Pd(2) -33.1(5) ? . . . .
Pd(1) C(3) C(4) C(5) -105.0(9) ? . . . .
C(2) C(3) C(4) Pd(2) -115.8(8) ? . . . .
C(2) C(3) C(4) C(5) 172.4(9) ? . . . .
Pd(2) C(4) C(5) C(6) 86.7(8) ? . . . .
C(3) C(4) C(5) Pd(2) 86.9(9) ? . . . .
C(3) C(4) C(5) C(6) 173.6(9) ? . . . .
Pd(2) C(5) C(6) Pd(3) -34.3(5) ? . . . .
Pd(2) C(5) C(6) C(7) -110.0(8) ? . . . .
C(4) C(5) C(6) Pd(3) -107.7(9) ? . . . .
C(4) C(5) C(6) C(7) 176.7(9) ? . . . .
Pd(3) C(6) C(7) C(8) 77.9(9) ? . . . .
C(5) C(6) C(7) Pd(3) 94.8(9) ? . . . .
C(5) C(6) C(7) C(8) 172.7(9) ? . . . .
Pd(3) C(7) C(8) Pd(4) -36.5(4) ? . . . .
Pd(3) C(7) C(8) C(9) -106.7(8) ? . . . .
C(6) C(7) C(8) Pd(4) -106.1(9) ? . . . .
C(6) C(7) C(8) C(9) -176.3(9) ? . . . .
Pd(4) C(8) C(9) C(10) 65.8(8) ? . . . .
C(7) C(8) C(9) Pd(4) 99.6(8) ? . . . .
C(7) C(8) C(9) C(10) 165.4(9) ? . . . .
Pd(4) C(9) C(10) C(31) -113.2(7) ? . . . .
C(8) C(9) C(10) Pd(4) -67.9(8) ? . . . .
C(8) C(9) C(10) C(31) 178.9(8) ? . . . .
Pd(4) C(10) C(31) C(32) 150.1(6) ? . . . .
Pd(4) C(10) C(31) C(44) -32.4(9) ? . . . .
C(9) C(10) C(31) C(32) -131.8(8) ? . . . .
C(9) C(10) C(31) C(44) 45.7(12) ? . . . .
Pd(4) C(11) C(12) C(13) 89.4(9) ? . . . .
Pd(4) C(11) C(45) C(46) -79.1(6) ? . . . .
Pd(4) C(11) C(45) C(58) 102.2(7) ? . . . .
C(12) C(11) C(45) C(46) -162.4(6) ? . . . .
C(12) C(11) C(45) C(58) 18.9(10) ? . . . .
C(45) C(11) C(12) Pd(4) 110.0(7) ? . . . .
C(45) C(11) C(12) C(13) -160.7(8) ? . . . .
Pd(4) C(12) C(13) Pd(3) -38.1(4) ? . . . .
Pd(4) C(12) C(13) C(14) -111.0(8) ? . . . .
C(11) C(12) C(13) Pd(3) -113.1(8) ? . . . .
C(11) C(12) C(13) C(14) 174.0(8) ? . . . .
Pd(3) C(13) C(14) C(15) 89.5(9) ? . . . .
C(12) C(13) C(14) Pd(3) 91.1(7) ? . . . .
C(12) C(13) C(14) C(15) -179.4(8) ? . . . .
Pd(3) C(14) C(15) Pd(2) -35.5(4) ? . . . .
Pd(3) C(14) C(15) C(16) -107.7(8) ? . . . .
C(13) C(14) C(15) Pd(2) -110.5(8) ? . . . .
C(13) C(14) C(15) C(16) 177.3(8) ? . . . .
Pd(2) C(15) C(16) C(17) 91.1(8) ? . . . .
C(14) C(15) C(16) Pd(2) 89.4(8) ? . . . .
C(14) C(15) C(16) C(17) -179.5(8) ? . . . .
Pd(2) C(16) C(17) Pd(1) -34.4(4) ? . . . .
Pd(2) C(16) C(17) C(18) -109.8(8) ? . . . .
C(15) C(16) C(17) Pd(1) -110.6(7) ? . . . .
C(15) C(16) C(17) C(18) 174.0(8) ? . . . .
Pd(1) C(17) C(18) C(59) 106.5(9) ? . . . .
C(16) C(17) C(18) Pd(1) 91.7(8) ? . . . .
C(16) C(17) C(18) C(59) -161.8(8) ? . . . .
Pd(1) C(18) C(59) C(60) -121.5(7) ? . . . .
Pd(1) C(18) C(59) C(72) 60.5(8) ? . . . .
C(17) C(18) C(59) C(60) 154.3(9) ? . . . .
C(17) C(18) C(59) C(72) -23.6(13) ? . . . .
C(2) C(19) C(20) C(21) 175.7(7) ? . . . .
C(2) C(19) C(20) C(25) -3.8(11) ? . . . .
C(19) C(20) C(21) C(22) 115.6(9) ? . . . .
C(19) C(20) C(21) C(23) -123.6(8) ? . . . .
C(19) C(20) C(21) C(24) -2.4(11) ? . . . .
C(19) C(20) C(25) C(26) 2.4(12) ? . . . .
C(21) C(20) C(25) C(26) -177.2(7) ? . . . .
C(25) C(20) C(21) C(22) -64.8(10) ? . . . .
C(25) C(20) C(21) C(23) 56.0(10) ? . . . .
C(25) C(20) C(21) C(24) 177.2(7) ? . . . .
C(20) C(25) C(26) C(1) 0.9(12) ? . . . .
C(20) C(25) C(26) C(27) 175.9(7) ? . . . .
C(1) C(26) C(27) C(28) -129.1(9) ? . . . .
C(1) C(26) C(27) C(29) 109.4(10) ? . . . .
C(1) C(26) C(27) C(30) -10.1(11) ? . . . .
C(25) C(26) C(27) C(28) 56.1(11) ? . . . .
C(25) C(26) C(27) C(29) -65.5(10) ? . . . .
C(25) C(26) C(27) C(30) 175.1(7) ? . . . .
C(10) C(31) C(32) C(33) 173.8(7) ? . . . .
C(10) C(31) C(44) C(39) -172.4(7) ? . . . .
C(32) C(31) C(44) C(39) 5.2(12) ? . . . .
C(44) C(31) C(32) C(33) -3.7(12) ? . . . .
C(31) C(32) C(33) C(34) -177.0(7) ? . . . .
C(31) C(32) C(33) C(38) 0.1(10) ? . . . .
C(32) C(33) C(34) C(35) -61.2(11) ? . . . .
C(32) C(33) C(34) C(36) 58.7(9) ? . . . .
C(32) C(33) C(34) C(37) 178.4(8) ? . . . .
C(32) C(33) C(38) C(39) 2.1(13) ? . . . .
C(34) C(33) C(38) C(39) 179.1(8) ? . . . .
C(38) C(33) C(34) C(35) 121.9(9) ? . . . .
C(38) C(33) C(34) C(36) -118.3(9) ? . . . .
C(38) C(33) C(34) C(37) 1.5(13) ? . . . .
C(33) C(38) C(39) C(40) 179.3(8) ? . . . .
C(33) C(38) C(39) C(44) -0.7(11) ? . . . .
C(38) C(39) C(40) C(41) -169.5(10) ? . . . .
C(38) C(39) C(40) C(42) 65.8(11) ? . . . .
C(38) C(39) C(40) C(43) -56.5(10) ? . . . .
C(38) C(39) C(44) C(31) -3.1(12) ? . . . .
C(40) C(39) C(44) C(31) 176.9(7) ? . . . .
C(44) C(39) C(40) C(41) 10.5(13) ? . . . .
C(44) C(39) C(40) C(42) -114.2(10) ? . . . .
C(44) C(39) C(40) C(43) 123.5(9) ? . . . .
C(11) C(45) C(46) C(47) 179.9(4) ? . . . .
C(11) C(45) C(58) C(53) -179.0(6) ? . . . .
C(46) C(45) C(58) C(53) 2.2(10) ? . . . .
C(58) C(45) C(46) C(47) -1.3(10) ? . . . .
C(45) C(46) C(47) C(48) -179.9(4) ? . . . .
C(45) C(46) C(47) C(52) 0.5(9) ? . . . .
C(46) C(47) C(48) C(49) -60.3(11) ? . . . .
C(46) C(47) C(48) C(49') -123(3) ? . . . .
C(46) C(47) C(48) C(50) 61.1(10) ? . . . .
C(46) C(47) C(48) C(50') 22(3) ? . . . .
C(46) C(47) C(48) C(51) -179.3(8) ? . . . .
C(46) C(47) C(48) C(51') 118(2) ? . . . .
C(46) C(47) C(52) C(53) -0.5(10) ? . . . .
C(48) C(47) C(52) C(53) 179.9(5) ? . . . .
C(52) C(47) C(48) C(49) 119.3(9) ? . . . .
C(52) C(47) C(48) C(49') 56(3) ? . . . .
C(52) C(47) C(48) C(50) -119.3(9) ? . . . .
C(52) C(47) C(48) C(50') -159(3) ? . . . .
C(52) C(47) C(48) C(51) 0.3(10) ? . . . .
C(52) C(47) C(48) C(51') -62(2) ? . . . .
C(47) C(48) C(49) C(49') -101(3) ? . . . .
C(47) C(48) C(49) C(50') 109(3) ? . . . .
C(47) C(48) C(49') C(49) 101.1(12) ? . . . .
C(47) C(48) C(49') C(51) -105(2) ? . . . .
C(47) C(48) C(50) C(50') -102(5) ? . . . .
C(47) C(48) C(50) C(51') 93(2) ? . . . .
C(47) C(48) C(50') C(49) -104.5(13) ? . . . .
C(47) C(48) C(50') C(50) 93(4) ? . . . .
C(47) C(48) C(51) C(49') 96(2) ? . . . .
C(47) C(48) C(51) C(51') -92.8(16) ? . . . .
C(47) C(48) C(51') C(50) -104.1(13) ? . . . .
C(47) C(48) C(51') C(51) 108.3(12) ? . . . .
C(49) C(48) C(49') C(51) 154(2) ? . . . .
C(49') C(48) C(49) C(50') -150(4) ? . . . .
C(49) C(48) C(50) C(50') 18(5) ? . . . .
C(49) C(48) C(50) C(51') -147(2) ? . . . .
C(50) C(48) C(49) C(49') 139(3) ? . . . .
C(50) C(48) C(49) C(50') -11(3) ? . . . .
C(49) C(48) C(50') C(50) -163(5) ? . . . .
C(50') C(48) C(49) C(49') 150(4) ? . . . .
C(49) C(48) C(51) C(49') -23(2) ? . . . .
C(49) C(48) C(51) C(51') 147.9(17) ? . . . .
C(51) C(48) C(49) C(49') 21(3) ? . . . .
C(51) C(48) C(49) C(50') -129(3) ? . . . .
C(49) C(48) C(51') C(50) 73(4) ? . . . .
C(49) C(48) C(51') C(51) -74(4) ? . . . .
C(51') C(48) C(49) C(49') 82(5) ? . . . .
C(51') C(48) C(49) C(50') -68(5) ? . . . .
C(49') C(48) C(50) C(50') 85(7) ? . . . .
C(49') C(48) C(50) C(51') -80(5) ? . . . .
C(50) C(48) C(49') C(49) -86(5) ? . . . .
C(50) C(48) C(49') C(51) 68(4) ? . . . .
C(49') C(48) C(50') C(49) 33(5) ? . . . .
C(49') C(48) C(50') C(50) -130(5) ? . . . .
C(50') C(48) C(49') C(49) -37(5) ? . . . .
C(50') C(48) C(49') C(51) 117(4) ? . . . .
C(49') C(48) C(51) C(51') 171(2) ? . . . .
C(51) C(48) C(49') C(49) -154(2) ? . . . .
C(49') C(48) C(51') C(50) 140(2) ? . . . .
C(49') C(48) C(51') C(51) -8(2) ? . . . .
C(51') C(48) C(49') C(49) -146(2) ? . . . .
C(51') C(48) C(49') C(51) 8(2) ? . . . .
C(50) C(48) C(50') C(49) 163(5) ? . . . .
C(50') C(48) C(50) C(51') -165(5) ? . . . .
C(50) C(48) C(51) C(49') -143(2) ? . . . .
C(50) C(48) C(51) C(51') 27.5(17) ? . . . .
C(51) C(48) C(50) C(50') 136(5) ? . . . .
C(51) C(48) C(50) C(51') -29(2) ? . . . .
C(50) C(48) C(51') C(51) -148(2) ? . . . .
C(51') C(48) C(50) C(50') 165(5) ? . . . .
C(50') C(48) C(51) C(49') -110(4) ? . . . .
C(50') C(48) C(51) C(51') 61(3) ? . . . .
C(51) C(48) C(50') C(49) 102(2) ? . . . .
C(51) C(48) C(50') C(50) -61(5) ? . . . .
C(50') C(48) C(51') C(50) 9(3) ? . . . .
C(50') C(48) C(51') C(51) -139(3) ? . . . .
C(51') C(48) C(50') C(49) 151(2) ? . . . .
C(51') C(48) C(50') C(50) -12(4) ? . . . .
C(51) C(48) C(51') C(50) 148(2) ? . . . .
C(51') C(48) C(51) C(49') -171(2) ? . . . .
C(48) C(49) C(49') C(51) -28(2) ? . . . .
C(48) C(49) C(50') C(50) 20(4) ? . . . .
C(49') C(49) C(50') C(48) -26(3) ? . . . .
C(49') C(49) C(50') C(50) -6(7) ? . . . .
C(50') C(49) C(49') C(48) 23(2) ? . . . .
C(50') C(49) C(49') C(51) -5(5) ? . . . .
C(48) C(49') C(51) C(51') -9(2) ? . . . .
C(49) C(49') C(51) C(48) 27(3) ? . . . .
C(49) C(49') C(51) C(51') 17(5) ? . . . .
C(48) C(50) C(50') C(49) -17(3) ? . . . .
C(48) C(50) C(51') C(51) 30.3(16) ? . . . .
C(50') C(50) C(51') C(48) -19(5) ? . . . .
C(50') C(50) C(51') C(51) 11(6) ? . . . .
C(51') C(50) C(50') C(48) 18(5) ? . . . .
C(51') C(50) C(50') C(49) 1(8) ? . . . .
C(48) C(51) C(51') C(50) -30.5(17) ? . . . .
C(49') C(51) C(51') C(48) 9(3) ? . . . .
C(49') C(51) C(51') C(50) -21(4) ? . . . .
C(47) C(52) C(53) C(54) 179.4(7) ? . . . .
C(47) C(52) C(53) C(58) 1.3(11) ? . . . .
C(52) C(53) C(54) C(55) -59.3(11) ? . . . .
C(52) C(53) C(54) C(56) -176.4(7) ? . . . .
C(52) C(53) C(54) C(57) 61.7(12) ? . . . .
C(52) C(53) C(58) C(45) -2.2(10) ? . . . .
C(54) C(53) C(58) C(45) 179.8(5) ? . . . .
C(58) C(53) C(54) C(55) 118.6(10) ? . . . .
C(58) C(53) C(54) C(56) 1.6(10) ? . . . .
C(58) C(53) C(54) C(57) -120.3(10) ? . . . .
C(18) C(59) C(60) C(61) -177.3(8) ? . . . .
C(18) C(59) C(72) C(67) 176.9(7) ? . . . .
C(60) C(59) C(72) C(67) -1.1(12) ? . . . .
C(72) C(59) C(60) C(61) 0.7(11) ? . . . .
C(59) C(60) C(61) C(62) -179.4(8) ? . . . .
C(59) C(60) C(61) C(66) -0.3(9) ? . . . .
C(60) C(61) C(62) C(63) -53.7(10) ? . . . .
C(60) C(61) C(62) C(64) -174.1(10) ? . . . .
C(60) C(61) C(62) C(65) 64.8(12) ? . . . .
C(60) C(61) C(66) C(67) 0.3(10) ? . . . .
C(62) C(61) C(66) C(67) 179.5(8) ? . . . .
C(66) C(61) C(62) C(63) 127.2(9) ? . . . .
C(66) C(61) C(62) C(64) 6.8(14) ? . . . .
C(66) C(61) C(62) C(65) -114.4(9) ? . . . .
C(61) C(66) C(67) C(68) -176.5(8) ? . . . .
C(61) C(66) C(67) C(72) -0.8(12) ? . . . .
C(66) C(67) C(68) C(69) -114.3(9) ? . . . .
C(66) C(67) C(68) C(69') 176(2) ? . . . .
C(66) C(67) C(68) C(70) -4.7(13) ? . . . .
C(66) C(67) C(68) C(70') -53.7(16) ? . . . .
C(66) C(67) C(68) C(71) 122.4(11) ? . . . .
C(66) C(67) C(68) C(71') 75.1(16) ? . . . .
C(66) C(67) C(72) C(59) 1.2(12) ? . . . .
C(68) C(67) C(72) C(59) 176.9(7) ? . . . .
C(72) C(67) C(68) C(69) 70.0(10) ? . . . .
C(72) C(67) C(68) C(69') 0(2) ? . . . .
C(72) C(67) C(68) C(70) 179.6(9) ? . . . .
C(72) C(67) C(68) C(70') 130.6(15) ? . . . .
C(72) C(67) C(68) C(71) -53.3(13) ? . . . .
C(72) C(67) C(68) C(71') -100.6(15) ? . . . .
C(67) C(68) C(69) C(69') -106.1(15) ? . . . .
C(67) C(68) C(69) C(70') 106.9(17) ? . . . .
C(67) C(68) C(69') C(69) 98.8(11) ? . . . .
C(67) C(68) C(69') C(71) -104.0(16) ? . . . .
C(67) C(68) C(70) C(70') -100.1(19) ? . . . .
C(67) C(68) C(70') C(69) -95.0(12) ? . . . .
C(67) C(68) C(70') C(70) 99.7(17) ? . . . .
C(67) C(68) C(71) C(69') 97.6(15) ? . . . .
C(67) C(68) C(71) C(71') -90(2) ? . . . .
C(67) C(68) C(71') C(71) 107.1(16) ? . . . .
C(69) C(68) C(69') C(71) 157.2(18) ? . . . .
C(69') C(68) C(69) C(70') -147(2) ? . . . .
C(69) C(68) C(70) C(70') 12.6(19) ? . . . .
C(70) C(68) C(69) C(69') 136.5(17) ? . . . .
C(70) C(68) C(69) C(70') -10.5(18) ? . . . .
C(69) C(68) C(70') C(70) -165(2) ? . . . .
C(70') C(68) C(69) C(69') 147(2) ? . . . .
C(69) C(68) C(71) C(69') -22.4(17) ? . . . .
C(69) C(68) C(71) C(71') 150(2) ? . . . .
C(71) C(68) C(69) C(69') 18.4(17) ? . . . .
C(71) C(68) C(69) C(70') -128.6(19) ? . . . .
C(69) C(68) C(71') C(71) -57(3) ? . . . .
C(71') C(68) C(69) C(69') 58(2) ? . . . .
C(71') C(68) C(69) C(70') -89(3) ? . . . .
C(69') C(68) C(70) C(70') 79(3) ? . . . .
C(70) C(68) C(69') C(69) -81(2) ? . . . .
C(70) C(68) C(69') C(71) 77(2) ? . . . .
C(69') C(68) C(70') C(69) 33(2) ? . . . .
C(69') C(68) C(70') C(70) -132(2) ? . . . .
C(70') C(68) C(69') C(69) -30(2) ? . . . .
C(70') C(68) C(69') C(71) 127(2) ? . . . .
C(69') C(68) C(71) C(71') 172(2) ? . . . .
C(71) C(68) C(69') C(69) -157.2(18) ? . . . .
C(69') C(68) C(71') C(71) -5.9(19) ? . . . .
C(71') C(68) C(69') C(69) -151.7(16) ? . . . .
C(71') C(68) C(69') C(71) 5.4(18) ? . . . .
C(70) C(68) C(70') C(69) 165(2) ? . . . .
C(70) C(68) C(71) C(69') -134.5(15) ? . . . .
C(70) C(68) C(71) C(71') 38(2) ? . . . .
C(71) C(68) C(70) C(70') 131.3(19) ? . . . .
C(70) C(68) C(71') C(71) -143.6(19) ? . . . .
C(71') C(68) C(70) C(70') 158(2) ? . . . .
C(70') C(68) C(71) C(69') -87(2) ? . . . .
C(70') C(68) C(71) C(71') 85(2) ? . . . .
C(71) C(68) C(70') C(69) 90(2) ? . . . .
C(71) C(68) C(70') C(70) -75(2) ? . . . .
C(70') C(68) C(71') C(71) -126.3(19) ? . . . .
C(71') C(68) C(70') C(69) 141.4(19) ? . . . .
C(71') C(68) C(70') C(70) -24(2) ? . . . .
C(71') C(68) C(71) C(69') -172(2) ? . . . .
C(68) C(69) C(69') C(71) -21.0(16) ? . . . .
C(68) C(69) C(70') C(70) 24(3) ? . . . .
C(69') C(69) C(70') C(68) -27.9(16) ? . . . .
C(69') C(69) C(70') C(70) -4(4) ? . . . .
C(70') C(69) C(69') C(68) 26.9(15) ? . . . .
C(70') C(69) C(69') C(71) 6(2) ? . . . .
C(68) C(69') C(71) C(71') -13(4) ? . . . .
C(69) C(69') C(71) C(68) 20.7(16) ? . . . .
C(69) C(69') C(71) C(71') 8(5) ? . . . .
C(68) C(70) C(70') C(69) -23(3) ? . . . .
C(69') C(71) C(71') C(68) 13(4) ? . . . .
O(1) C(73) C(74) C(75) -7(2) ? . . . .
C(73) C(74) C(75) C(76) 27(2) ? . . . .
C(74) C(75) C(76) O(1) -28.5(14) ? . . . .
